data_2232095
loop_
_publ_author_name
'Olmstead, Marilyn M.'
'Eroy-Reveles, A. Alegra'
'Mascharak, Pradip K.'

_publ_section_title
;
 [Mn(bpb)(DMAP)(NO)], an {Mn--NO}^6^ nitrosyl with <i>Z</i>' = 8
;
_journal_coeditor_code WM2529
_journal_issue 10
_journal_name_full 'Acta Crystallographica Section E'
_journal_page_first m1451
_journal_page_last m1452
_journal_paper_doi 10.1107/S1600536811038669
_journal_volume 67
_journal_year 2011
_chemical_formula_iupac '[Mn (C18 H12 N4 O2) (C7 H10 N2) (N O)]8, 7C2 H6 O, 3.5H2 O'
_chemical_formula_moiety '8(C25 H22 Mn N7 O3), 7(C2 H6 O), 3.5(H2 O)'
_chemical_formula_sum 'C26.75 H28.12 Mn N7 O4.31'
_chemical_formula_weight 571.63
_chemical_name_common
;
(<i>N</i>,<i>N</i>'-<i>o</i>-Phenylenebis(pyridine-2-carboxamidato))
(dimethylaminopyridine) (nitrosyl)manganese(II) heptakis ethanol solvate
hydrate
;
_chemical_name_systematic
;
octakis{[4-(dimethylamino)pyridine](nitrosyl)[<i>N</i>,<i>N</i>'-(<i>o</i>-
phenylene)bis(pyridine-2-carboxamidato)]manganese(II)} ethanol heptasolvate
3.5-hydrate
;
_space_group_IT_number 7
_symmetry_cell_setting monoclinic
_symmetry_space_group_name_Hall 'P -2yc'
_symmetry_space_group_name_H-M 'P 1 c 1'
_atom_sites_solution_hydrogens geom
_atom_sites_solution_primary direct
_atom_sites_solution_secondary difmap
_audit_creation_method SHELXL-97
_cell_angle_alpha 90.00
_cell_angle_beta 101.190(3)
_cell_angle_gamma 90.00
_cell_formula_units_Z 16
_cell_length_a 24.943(3)
_cell_length_b 14.4343(18)
_cell_length_c 29.688(4)
_cell_measurement_reflns_used 3191
_cell_measurement_temperature 90(2)
_cell_measurement_theta_max 20.6
_cell_measurement_theta_min 2.18
_cell_volume 10486(2)
_computing_cell_refinement 'SAINT (Bruker, 2005)'
_computing_data_collection 'APEX2 (Bruker, 2005)'
_computing_data_reduction 'SAINT (Bruker, 2005)'
_computing_molecular_graphics 'XP in SHELXTL (Sheldrick, 2008)'
_computing_publication_material
;
SHELXL97 (Sheldrick, 2008) and publCIF (Westrip, 2010)
;
_computing_structure_refinement 'SHELXL97 (Sheldrick, 2008)'
_computing_structure_solution 'SHELXS97 (Sheldrick, 2008)'
_diffrn_ambient_temperature 90(2)
_diffrn_detector_area_resol_mean 8.3
_diffrn_measured_fraction_theta_full 0.997
_diffrn_measured_fraction_theta_max 0.997
_diffrn_measurement_device_type 'Bruker SMART APEXII'
_diffrn_measurement_method \w
_diffrn_radiation_monochromator graphite
_diffrn_radiation_source 'fine-focus sealed tube'
_diffrn_radiation_type MoK\a
_diffrn_radiation_wavelength 0.71073
_diffrn_reflns_av_R_equivalents 0.164
_diffrn_reflns_av_sigmaI/netI 0.5105
_diffrn_reflns_limit_h_max 30
_diffrn_reflns_limit_h_min -30
_diffrn_reflns_limit_k_max 17
_diffrn_reflns_limit_k_min -17
_diffrn_reflns_limit_l_max 35
_diffrn_reflns_limit_l_min -35
_diffrn_reflns_number 158363
_diffrn_reflns_theta_full 25.37
_diffrn_reflns_theta_max 25.37
_diffrn_reflns_theta_min 1.72
_exptl_absorpt_coefficient_mu 0.553
_exptl_absorpt_correction_T_max 0.984
_exptl_absorpt_correction_T_min 0.861
_exptl_absorpt_correction_type multi-scan
_exptl_absorpt_process_details '(<i>TWINABS</i>; Sheldrick, 2005)'
_exptl_crystal_colour brown
_exptl_crystal_density_diffrn 1.448
_exptl_crystal_density_method 'not measured'
_exptl_crystal_description plate
_exptl_crystal_F_000 4754
_exptl_crystal_size_max 0.28
_exptl_crystal_size_mid 0.04
_exptl_crystal_size_min 0.03
_refine_diff_density_max 1.042
_refine_diff_density_min -0.547
_refine_ls_extinction_method none
_refine_ls_goodness_of_fit_ref 0.637
_refine_ls_hydrogen_treatment constr
_refine_ls_matrix_type full
_refine_ls_number_parameters 1275
_refine_ls_number_reflns 19177
_refine_ls_number_restraints 3166
_refine_ls_restrained_S_all 0.641
_refine_ls_R_factor_all 0.2135
_refine_ls_R_factor_gt 0.0679
_refine_ls_shift/su_max 0.079
_refine_ls_shift/su_mean 0.000
_refine_ls_structure_factor_coef Fsqd
_refine_ls_weighting_details 'calc w=1/[\s^2^(Fo^2^)+(0.0236P)^2^] where P=(Fo^2^+2Fc^2^)/3'
_refine_ls_weighting_scheme calc
_refine_ls_wR_factor_gt 0.1206
_refine_ls_wR_factor_ref 0.1514
_reflns_number_gt 26534
_reflns_number_total 94844
_reflns_threshold_expression I>2\s(I)
_cod_data_source_file wm2529.cif
_cod_data_source_block I
_cod_original_sg_symbol_H-M 'P c'
_cod_database_code 2232095
_cod_database_fobs_code 2232095

loop_
_symmetry_equiv_pos_as_xyz
'x, y, z'
'x, -y, z+1/2'

loop_
_atom_site_type_symbol
_atom_site_label
_atom_site_fract_x
_atom_site_fract_y
_atom_site_fract_z
_atom_site_U_iso_or_equiv
_atom_site_adp_type
_atom_site_calc_flag
_atom_site_refinement_flags
_atom_site_occupancy
_atom_site_symmetry_multiplicity
Mn Mn1 1.16133(13) 0.9554(2) 0.75887(11) 0.0182(9) Uani d D 1 1
O O1 1.2040(5) 1.2061(8) 0.7169(4) 0.022(4) Uiso d D 1 1
O O2 1.2120(6) 0.7182(9) 0.7044(4) 0.032(4) Uiso d D 1 1
O O3 1.0498(5) 0.9498(9) 0.7141(4) 0.026(4) Uiso d D 1 1
N N1 1.1457(6) 1.0674(9) 0.7954(5) 0.021(4) Uiso d D 1 1
N N2 1.1838(6) 1.0506(9) 0.7197(5) 0.023(5) Uiso d D 1 1
N N3 1.1924(6) 0.8743(9) 0.7187(5) 0.016(4) Uiso d D 1 1
N N4 1.1579(6) 0.8318(8) 0.7935(4) 0.013(4) Uiso d D 1 1
N N5 1.0977(6) 0.9503(10) 0.7323(5) 0.023(5) Uiso d D 1 1
N N6 1.2412(5) 0.9692(9) 0.7998(4) 0.012(4) Uiso d D 1 1
N N7 1.3994(6) 1.0009(10) 0.8792(5) 0.016(4) Uiso d D 1 1
C C1 1.1252(7) 1.0775(11) 0.8343(5) 0.016(5) Uiso d D 1 1
H H1 1.1119 1.0237 0.8469 0.019 Uiso calc R 1 1
C C2 1.1224(8) 1.1608(11) 0.8569(6) 0.028(6) Uiso d D 1 1
H H2 1.1078 1.1633 0.8841 0.034 Uiso calc R 1 1
C C3 1.1410(8) 1.2391(13) 0.8393(6) 0.029(6) Uiso d D 1 1
H H3 1.1401 1.2963 0.8550 0.034 Uiso calc R 1 1
C C4 1.1612(8) 1.2370(12) 0.7991(6) 0.025(6) Uiso d D 1 1
H H4 1.1728 1.2915 0.7858 0.030 Uiso calc R 1 1
C C5 1.1634(8) 1.1488(11) 0.7789(6) 0.021(5) Uiso d D 1 1
C C6 1.1857(9) 1.1397(12) 0.7345(6) 0.029(6) Uiso d D 1 1
C C7 1.1992(9) 1.0170(11) 0.6808(6) 0.015(5) Uiso d D 1 1
C C8 1.2100(9) 1.0718(13) 0.6432(6) 0.034(7) Uiso d D 1 1
H H8 1.2066 1.1374 0.6428 0.041 Uiso calc R 1 1
C C9 1.2262(9) 1.0224(12) 0.6064(7) 0.032(7) Uiso d D 1 1
H H9 1.2321 1.0568 0.5805 0.038 Uiso calc R 1 1
C C10 1.2340(9) 0.9237(13) 0.6059(7) 0.039(7) Uiso d D 1 1
H H10 1.2457 0.8936 0.5811 0.046 Uiso calc R 1 1
C C11 1.2239(8) 0.8757(12) 0.6429(6) 0.021(6) Uiso d D 1 1
H H11 1.2297 0.8106 0.6439 0.025 Uiso calc R 1 1
C C12 1.2049(8) 0.9191(11) 0.6802(6) 0.017(5) Uiso d D 1 1
C C13 1.1959(8) 0.7826(11) 0.7286(6) 0.026(6) Uiso d D 1 1
C C14 1.1732(8) 0.7582(11) 0.7694(6) 0.016(5) Uiso d D 1 1
C C15 1.1710(8) 0.6660(12) 0.7833(6) 0.028(6) Uiso d D 1 1
H H15 1.1827 0.6174 0.7659 0.034 Uiso calc R 1 1
C C16 1.1522(8) 0.6473(12) 0.8213(6) 0.028(6) Uiso d D 1 1
H H16 1.1483 0.5850 0.8305 0.034 Uiso calc R 1 1
C C17 1.1381(8) 0.7217(12) 0.8478(6) 0.027(5) Uiso d D 1 1
H H17 1.1267 0.7108 0.8760 0.032 Uiso calc R 1 1
C C18 1.1416(8) 0.8092(12) 0.8316(6) 0.022(5) Uiso d D 1 1
H H18 1.1312 0.8583 0.8494 0.026 Uiso calc R 1 1
C C19 1.2511(8) 0.9712(12) 0.8461(6) 0.023(6) Uiso d D 1 1
H H19 1.2209 0.9620 0.8608 0.028 Uiso calc R 1 1
C C20 1.3005(7) 0.9853(13) 0.8730(6) 0.022(6) Uiso d D 1 1
H H20 1.3036 0.9892 0.9053 0.026 Uiso calc R 1 1
C C21 1.3477(7) 0.9944(13) 0.8537(5) 0.015(5) Uiso d D 1 1
C C22 1.3379(7) 0.9947(13) 0.8063(6) 0.023(6) Uiso d D 1 1
H H22 1.3674 1.0043 0.7908 0.028 Uiso calc R 1 1
C C23 1.2857(7) 0.9811(13) 0.7812(6) 0.020(6) Uiso d D 1 1
H H23 1.2810 0.9801 0.7487 0.024 Uiso calc R 1 1
C C24 1.4076(8) 1.0026(14) 0.9286(5) 0.023(6) Uiso d D 1 1
H H24A 1.3721 0.9994 0.9381 0.035 Uiso calc R 1 1
H H24B 1.4262 1.0601 0.9401 0.035 Uiso calc R 1 1
H H24C 1.4300 0.9494 0.9412 0.035 Uiso calc R 1 1
C C25 1.4465(7) 1.0031(13) 0.8581(6) 0.021(6) Uiso d D 1 1
H H25A 1.4349 1.0001 0.8246 0.031 Uiso calc R 1 1
H H25B 1.4701 0.9501 0.8687 0.031 Uiso calc R 1 1
H H25C 1.4668 1.0607 0.8665 0.031 Uiso calc R 1 1
Mn Mn2 1.05533(13) 1.4634(2) 0.70853(11) 0.0191(9) Uani d D 1 1
O O4 1.0729(5) 1.2372(8) 0.6295(4) 0.031(4) Uiso d D 1 1
O O5 1.0601(5) 1.7205(9) 0.6538(4) 0.041(4) Uiso d D 1 1
O O6 1.1569(5) 1.4482(9) 0.7702(4) 0.031(4) Uiso d D 1 1
N N8 1.0300(6) 1.3369(8) 0.7292(4) 0.007(4) Uiso d D 1 1
N N9 1.0714(6) 1.3892(9) 0.6584(4) 0.020(4) Uiso d D 1 1
N N10 1.0732(6) 1.5647(9) 0.6708(5) 0.025(5) Uiso d D 1 1
N N11 1.0316(6) 1.5753(9) 0.7427(5) 0.019(4) Uiso d D 1 1
N N12 1.1137(6) 1.4543(10) 0.7433(5) 0.018(4) Uiso d D 1 1
N N13 0.9752(5) 1.4773(10) 0.6706(5) 0.022(5) Uiso d D 1 1
N N14 0.8138(6) 1.5220(10) 0.5973(5) 0.020(4) Uiso d D 1 1
C C26 1.0097(7) 1.3107(11) 0.7656(5) 0.016(5) Uiso d D 1 1
H H26 1.0022 1.3586 0.7854 0.019 Uiso calc R 1 1
C C27 0.9984(8) 1.2207(11) 0.7776(6) 0.021(5) Uiso d D 1 1
H H27 0.9824 1.2074 0.8034 0.025 Uiso calc R 1 1
C C28 1.0128(8) 1.1485(12) 0.7481(6) 0.025(5) Uiso d D 1 1
H H28 1.0083 1.0850 0.7549 0.030 Uiso calc R 1 1
C C29 1.0332(8) 1.1745(12) 0.7096(6) 0.036(6) Uiso d D 1 1
H H29 1.0421 1.1284 0.6894 0.044 Uiso calc R 1 1
C C30 1.0407(7) 1.2687(11) 0.7003(5) 0.015(5) Uiso d D 1 1
C C31 1.0644(8) 1.2953(11) 0.6581(6) 0.023(5) Uiso d D 1 1
C C32 1.0962(7) 1.4355(11) 0.6273(5) 0.015(5) Uiso d D 1 1
C C33 1.1166(7) 1.3933(12) 0.5906(6) 0.026(5) Uiso d D 1 1
H H33 1.1135 1.3289 0.5839 0.031 Uiso calc R 1 1
C C34 1.1417(8) 1.4564(12) 0.5653(6) 0.030(6) Uiso d D 1 1
H H34 1.1575 1.4317 0.5412 0.036 Uiso calc R 1 1
C C35 1.1458(7) 1.5489(12) 0.5720(6) 0.027(5) Uiso d D 1 1
H H35 1.1634 1.5857 0.5526 0.032 Uiso calc R 1 1
C C36 1.1239(8) 1.5920(13) 0.6076(6) 0.046(7) Uiso d D 1 1
H H36A 1.1262 1.6571 0.6125 0.055 Uiso calc R 1 1
C C37 1.0981(7) 1.5331(11) 0.6358(6) 0.021(5) Uiso d D 1 1
C C38 1.0575(7) 1.6486(11) 0.6777(5) 0.016(5) Uiso d D 1 1
C C39 1.0352(8) 1.6566(11) 0.7193(6) 0.018(5) Uiso d D 1 1
C C40 1.0173(8) 1.7386(12) 0.7348(6) 0.023(5) Uiso d D 1 1
H H40 1.0186 1.7941 0.7178 0.028 Uiso calc R 1 1
C C41 0.9978(9) 1.7405(14) 0.7745(7) 0.046(7) Uiso d D 1 1
H H41 0.9874 1.7981 0.7857 0.055 Uiso calc R 1 1
C C42 0.9925(7) 1.6597(11) 0.7993(6) 0.022(5) Uiso d D 1 1
H H4A 0.9772 1.6595 0.8262 0.026 Uiso calc R 1 1
C C43 1.0115(7) 1.5793(11) 0.7815(5) 0.020(5) Uiso d D 1 1
H H43 1.0101 1.5233 0.7980 0.023 Uiso calc R 1 1
C C44 0.9316(7) 1.4741(12) 0.6905(6) 0.016(5) Uiso d D 1 1
H H44 0.9379 1.4620 0.7226 0.019 Uiso calc R 1 1
C C45 0.8782(7) 1.4870(11) 0.6680(5) 0.012(5) Uiso d D 1 1
H H45 0.8496 1.4807 0.6848 0.014 Uiso calc R 1 1
C C46 0.8652(6) 1.5087(12) 0.6222(5) 0.016(5) Uiso d D 1 1
C C47 0.9117(6) 1.5135(11) 0.6007(6) 0.014(5) Uiso d D 1 1
H H47 0.9067 1.5270 0.5688 0.016 Uiso calc R 1 1
C C48 0.9629(7) 1.4991(12) 0.6251(6) 0.025(5) Uiso d D 1 1
H H48 0.9924 1.5047 0.6094 0.030 Uiso calc R 1 1
C C49 0.7681(7) 1.5197(13) 0.6224(6) 0.027(6) Uiso d D 1 1
H H49A 0.7824 1.5068 0.6549 0.041 Uiso calc R 1 1
H H49B 0.7423 1.4710 0.6095 0.041 Uiso calc R 1 1
H H49C 0.7495 1.5798 0.6193 0.041 Uiso calc R 1 1
C C50 0.8045(7) 1.5414(12) 0.5487(5) 0.026(5) Uiso d D 1 1
H H50A 0.8396 1.5422 0.5384 0.038 Uiso calc R 1 1
H H50B 0.7868 1.6020 0.5427 0.038 Uiso calc R 1 1
H H50C 0.7810 1.4934 0.5319 0.038 Uiso calc R 1 1
Mn Mn3 0.29953(13) 0.2148(2) 0.51169(10) 0.0238(9) Uani d D 1 1
O O7 0.1781(6) 0.3926(9) 0.4549(4) 0.034(4) Uiso d D 1 1
O O8 0.2765(6) -0.0687(9) 0.4950(5) 0.043(4) Uiso d D 1 1
O O9 0.2911(6) 0.2230(10) 0.6054(4) 0.039(4) Uiso d D 1 1
N N15 0.3158(6) 0.3573(8) 0.5188(5) 0.019(4) Uiso d D 1 1
N N16 0.2273(5) 0.2614(10) 0.4854(5) 0.024(5) Uiso d D 1 1
N N17 0.2662(6) 0.0932(9) 0.4924(5) 0.028(5) Uiso d D 1 1
N N18 0.3674(5) 0.1272(9) 0.5283(5) 0.017(4) Uiso d D 1 1
N N19 0.2922(7) 0.2155(11) 0.5649(5) 0.033(5) Uiso d D 1 1
N N20 0.3240(6) 0.2342(10) 0.4470(4) 0.019(4) Uiso d D 1 1
N N21 0.3700(6) 0.2714(11) 0.3209(5) 0.022(4) Uiso d D 1 1
C C51 0.3593(8) 0.4005(12) 0.5436(6) 0.027(6) Uiso d D 1 1
H H51 0.3910 0.3664 0.5568 0.032 Uiso calc R 1 1
C C52 0.3574(7) 0.4972(11) 0.5497(6) 0.010(5) Uiso d D 1 1
H H52 0.3889 0.5274 0.5664 0.012 Uiso calc R 1 1
C C53 0.3106(8) 0.5517(13) 0.5323(7) 0.034(6) Uiso d D 1 1
H H53 0.3096 0.6165 0.5378 0.040 Uiso calc R 1 1
C C54 0.2668(8) 0.5055(11) 0.5068(6) 0.017(5) Uiso d D 1 1
H H54 0.2352 0.5389 0.4926 0.021 Uiso calc R 1 1
C C55 0.2688(7) 0.4072(11) 0.5015(7) 0.026(6) Uiso d D 1 1
C C56 0.2189(8) 0.3521(12) 0.4784(7) 0.031(6) Uiso d D 1 1
C C57 0.1859(8) 0.1916(13) 0.4719(7) 0.042(7) Uiso d D 1 1
C C58 0.1292(9) 0.2093(16) 0.4599(8) 0.070(9) Uiso d D 1 1
H H58 0.1142 0.2696 0.4610 0.084 Uiso calc R 1 1
C C59 0.0962(9) 0.1297(15) 0.4460(7) 0.066(8) Uiso d D 1 1
H H59 0.0580 0.1371 0.4359 0.079 Uiso calc R 1 1
C C60 0.1188(9) 0.0408(15) 0.4469(7) 0.059(8) Uiso d D 1 1
H H60 0.0945 -0.0093 0.4375 0.071 Uiso calc R 1 1
C C61 0.1743(8) 0.0200(13) 0.4605(7) 0.037(6) Uiso d D 1 1
H H61 0.1879 -0.0417 0.4620 0.044 Uiso calc R 1 1
C C62 0.2094(7) 0.0997(13) 0.4722(7) 0.041(7) Uiso d D 1 1
C C63 0.2935(7) 0.0159(12) 0.5007(7) 0.027(6) Uiso d D 1 1
C C64 0.3509(7) 0.0354(11) 0.5234(6) 0.020(5) Uiso d D 1 1
C C65 0.3868(7) -0.0363(12) 0.5348(6) 0.025(5) Uiso d D 1 1
H H65 0.3752 -0.0990 0.5310 0.030 Uiso calc R 1 1
C C66 0.4411(8) -0.0135(13) 0.5522(7) 0.042(6) Uiso d D 1 1
H H66 0.4667 -0.0620 0.5609 0.050 Uiso calc R 1 1
C C67 0.4592(7) 0.0787(11) 0.5572(6) 0.020(5) Uiso d D 1 1
H H67 0.4965 0.0939 0.5684 0.024 Uiso calc R 1 1
C C68 0.4201(7) 0.1455(12) 0.5448(6) 0.023(6) Uiso d D 1 1
H H68 0.4311 0.2085 0.5482 0.028 Uiso calc R 1 1
C C69 0.3759(7) 0.2533(12) 0.4450(6) 0.017(5) Uiso d D 1 1
H H69 0.4021 0.2595 0.4727 0.020 Uiso calc R 1 1
C C70 0.3920(8) 0.2641(13) 0.4042(5) 0.028(6) Uiso d D 1 1
H H70 0.4295 0.2744 0.4041 0.034 Uiso calc R 1 1
C C71 0.3555(7) 0.2605(12) 0.3627(5) 0.011(5) Uiso d D 1 1
C C72 0.2991(7) 0.2479(12) 0.3646(6) 0.016(5) Uiso d D 1 1
H H72 0.2718 0.2482 0.3374 0.019 Uiso calc R 1 1
C C73 0.2857(7) 0.2355(12) 0.4069(5) 0.018(5) Uiso d D 1 1
H H73 0.2483 0.2275 0.4086 0.021 Uiso calc R 1 1
C C74 0.4263(7) 0.2735(14) 0.3170(6) 0.029(6) Uiso d D 1 1
H H74A 0.4491 0.2843 0.3473 0.043 Uiso calc R 1 1
H H74B 0.4320 0.3235 0.2961 0.043 Uiso calc R 1 1
H H74C 0.4362 0.2141 0.3049 0.043 Uiso calc R 1 1
C C75 0.3299(7) 0.2577(13) 0.2786(5) 0.019(5) Uiso d D 1 1
H H75A 0.2930 0.2581 0.2854 0.029 Uiso calc R 1 1
H H75B 0.3365 0.1980 0.2649 0.029 Uiso calc R 1 1
H H75C 0.3332 0.3076 0.2569 0.029 Uiso calc R 1 1
Mn Mn4 0.54984(13) 0.5246(2) 0.47811(10) 0.0200(9) Uani d D 1 1
O O10 0.4962(6) 0.7669(9) 0.5250(4) 0.032(4) Uiso d D 1 1
O O11 0.5037(6) 0.2800(9) 0.5276(4) 0.040(4) Uiso d D 1 1
O O12 0.6608(6) 0.5207(9) 0.5241(5) 0.035(4) Uiso d D 1 1
N N22 0.5555(6) 0.6439(8) 0.4426(4) 0.012(4) Uiso d D 1 1
N N23 0.5231(6) 0.6133(9) 0.5182(4) 0.016(4) Uiso d D 1 1
N N24 0.5253(6) 0.4355(9) 0.5190(4) 0.013(4) Uiso d D 1 1
N N25 0.5604(6) 0.4040(8) 0.4427(4) 0.014(4) Uiso d D 1 1
N N26 0.6143(6) 0.5258(10) 0.5035(5) 0.021(5) Uiso d D 1 1
N N27 0.4701(5) 0.5163(10) 0.4370(5) 0.022(5) Uiso d D 1 1
N N28 0.3132(6) 0.5041(11) 0.3555(5) 0.016(4) Uiso d D 1 1
C C76 0.5772(8) 0.6601(12) 0.4052(6) 0.021(5) Uiso d D 1 1
H H76 0.5898 0.6082 0.3906 0.025 Uiso calc R 1 1
C C77 0.5825(8) 0.7486(11) 0.3860(6) 0.027(6) Uiso d D 1 1
H H77 0.5994 0.7565 0.3602 0.032 Uiso calc R 1 1
C C78 0.5619(8) 0.8231(12) 0.4067(6) 0.023(5) Uiso d D 1 1
H H78 0.5625 0.8836 0.3941 0.027 Uiso calc R 1 1
C C79 0.5406(7) 0.8091(11) 0.4455(5) 0.013(5) Uiso d D 1 1
H H79 0.5285 0.8602 0.4610 0.015 Uiso calc R 1 1
C C80 0.5368(9) 0.7169(12) 0.4625(6) 0.031(6) Uiso d D 1 1
C C81 0.5174(8) 0.7030(11) 0.5065(6) 0.020(5) Uiso d D 1 1
C C82 0.5090(8) 0.5732(11) 0.5572(6) 0.018(5) Uiso d D 1 1
C C83 0.4965(8) 0.6205(12) 0.5949(6) 0.026(6) Uiso d D 1 1
H H83 0.4976 0.6863 0.5956 0.031 Uiso calc R 1 1
C C84 0.4825(8) 0.5717(12) 0.6319(6) 0.022(6) Uiso d D 1 1
H H84 0.4722 0.6046 0.6566 0.026 Uiso calc R 1 1
C C85 0.4836(8) 0.4767(11) 0.6324(6) 0.017(6) Uiso d D 1 1
H H85 0.4756 0.4449 0.6584 0.021 Uiso calc R 1 1
C C86 0.4964(8) 0.4246(12) 0.5955(6) 0.026(6) Uiso d D 1 1
H H86 0.4953 0.3588 0.5956 0.031 Uiso calc R 1 1
C C87 0.5110(9) 0.4742(11) 0.5582(6) 0.020(6) Uiso d D 1 1
C C88 0.5220(9) 0.3461(12) 0.5071(6) 0.027(6) Uiso d D 1 1
C C89 0.5420(8) 0.3301(11) 0.4641(6) 0.022(6) Uiso d D 1 1
C C90 0.5435(8) 0.2436(12) 0.4474(6) 0.029(6) Uiso d D 1 1
H H90 0.5316 0.1926 0.4632 0.035 Uiso calc R 1 1
C C91 0.5626(7) 0.2293(12) 0.4068(6) 0.025(5) Uiso d D 1 1
H H91 0.5640 0.1687 0.3947 0.030 Uiso calc R 1 1
C C92 0.5798(7) 0.3064(11) 0.3840(6) 0.016(5) Uiso d D 1 1
H H92 0.5921 0.2996 0.3559 0.019 Uiso calc R 1 1
C C93 0.5780(8) 0.3924(13) 0.4045(6) 0.037(6) Uiso d D 1 1
H H93 0.5902 0.4451 0.3901 0.044 Uiso calc R 1 1
C C94 0.4622(7) 0.5138(12) 0.3905(5) 0.016(5) Uiso d D 1 1
H H94 0.4932 0.5170 0.3764 0.019 Uiso calc R 1 1
C C95 0.4115(7) 0.5069(13) 0.3629(6) 0.014(5) Uiso d D 1 1
H H95 0.4088 0.5031 0.3306 0.016 Uiso calc R 1 1
C C96 0.3633(7) 0.5054(14) 0.3811(5) 0.015(5) Uiso d D 1 1
C C97 0.3748(7) 0.5025(13) 0.4289(5) 0.014(5) Uiso d D 1 1
H H97 0.3452 0.4944 0.4444 0.016 Uiso calc R 1 1
C C98 0.4260(7) 0.5106(13) 0.4546(6) 0.020(5) Uiso d D 1 1
H H98 0.4300 0.5123 0.4871 0.023 Uiso calc R 1 1
C C99 0.3037(8) 0.5038(14) 0.3063(6) 0.024(6) Uiso d D 1 1
H H99A 0.3387 0.4989 0.2961 0.036 Uiso calc R 1 1
H H99B 0.2854 0.5614 0.2946 0.036 Uiso calc R 1 1
H H99C 0.2805 0.4508 0.2946 0.036 Uiso calc R 1 1
C C100 0.2656(8) 0.5064(14) 0.3780(7) 0.031(6) Uiso d D 1 1
H H10B 0.2320 0.5021 0.3547 0.047 Uiso calc R 1 1
H H10C 0.2657 0.5646 0.3950 0.047 Uiso calc R 1 1
H H10D 0.2675 0.4541 0.3993 0.047 Uiso calc R 1 1
Mn Mn5 0.65198(14) 1.0340(2) 0.52464(11) 0.0229(10) Uani d D 1 1
O O13 0.6322(5) 0.8118(8) 0.6036(4) 0.028(4) Uiso d D 1 1
O O14 0.6501(5) 1.2919(9) 0.5800(4) 0.037(4) Uiso d D 1 1
O O15 0.5565(5) 1.0268(9) 0.4557(4) 0.030(4) Uiso d D 1 1
N N29 0.6767(6) 0.9055(9) 0.5062(5) 0.025(5) Uiso d D 1 1
N N30 0.6276(6) 0.9600(8) 0.5711(4) 0.016(4) Uiso d D 1 1
N N31 0.6325(6) 1.1352(9) 0.5619(4) 0.016(4) Uiso d D 1 1
N N32 0.6817(6) 1.1411(9) 0.4917(5) 0.023(4) Uiso d D 1 1
N N33 0.5960(6) 1.0275(10) 0.4864(5) 0.019(5) Uiso d D 1 1
N N34 0.7322(5) 1.0344(10) 0.5646(5) 0.016(5) Uiso d D 1 1
N N35 0.8882(6) 1.0084(10) 0.6471(5) 0.022(4) Uiso d D 1 1
C C101 0.6992(7) 0.8808(11) 0.4722(6) 0.020(5) Uiso d D 1 1
H H101 0.7085 0.9282 0.4528 0.024 Uiso calc R 1 1
C C102 0.7109(8) 0.7879(12) 0.4619(6) 0.024(6) Uiso d D 1 1
H H102 0.7273 0.7724 0.4366 0.029 Uiso calc R 1 1
C C103 0.6966(7) 0.7206(11) 0.4912(5) 0.013(5) Uiso d D 1 1
H H103 0.7035 0.6571 0.4860 0.016 Uiso calc R 1 1
C C104 0.6725(7) 0.7447(10) 0.5280(5) 0.012(5) Uiso d D 1 1
H H104 0.6618 0.6989 0.5474 0.015 Uiso calc R 1 1
C C105 0.6647(8) 0.8387(11) 0.5352(6) 0.024(6) Uiso d D 1 1
C C106 0.6382(7) 0.8694(10) 0.5750(5) 0.012(5) Uiso d D 1 1
C C107 0.6040(8) 1.0132(11) 0.6033(6) 0.022(5) Uiso d D 1 1
C C108 0.5763(8) 0.9757(13) 0.6362(6) 0.043(6) Uiso d D 1 1
H H108 0.5720 0.9108 0.6395 0.052 Uiso calc R 1 1
C C109 0.5546(8) 1.0423(11) 0.6645(6) 0.021(6) Uiso d D 1 1
H H109 0.5378 1.0196 0.6884 0.025 Uiso calc R 1 1
C C110 0.5571(8) 1.1353(12) 0.6587(6) 0.034(6) Uiso d D 1 1
H H110 0.5416 1.1761 0.6779 0.041 Uiso calc R 1 1
C C111 0.5825(7) 1.1706(13) 0.6245(6) 0.034(6) Uiso d D 1 1
H H111 0.5831 1.2356 0.6195 0.041 Uiso calc R 1 1
C C112 0.6072(8) 1.1104(12) 0.5974(6) 0.032(6) Uiso d D 1 1
C C113 0.6526(8) 1.2200(12) 0.5554(6) 0.025(5) Uiso d D 1 1
C C114 0.6788(7) 1.2230(11) 0.5143(5) 0.019(5) Uiso d D 1 1
C C115 0.6947(8) 1.3075(12) 0.4998(6) 0.026(6) Uiso d D 1 1
H H115 0.6898 1.3630 0.5157 0.032 Uiso calc R 1 1
C C116 0.7185(8) 1.3086(13) 0.4605(6) 0.034(6) Uiso d D 1 1
H H116 0.7323 1.3644 0.4502 0.041 Uiso calc R 1 1
C C117 0.7212(8) 1.2236(12) 0.4368(6) 0.037(6) Uiso d D 1 1
H H117 0.7350 1.2218 0.4091 0.044 Uiso calc R 1 1
C C118 0.7035(7) 1.1442(12) 0.4548(6) 0.025(5) Uiso d D 1 1
H H118 0.7073 1.0874 0.4395 0.030 Uiso calc R 1 1
C C119 0.7773(7) 1.0340(12) 0.5471(6) 0.023(6) Uiso d D 1 1
H H119 0.7732 1.0371 0.5147 0.027 Uiso calc R 1 1
C C120 0.8296(7) 1.0293(12) 0.5726(5) 0.018(5) Uiso d D 1 1
H H120 0.8601 1.0329 0.5579 0.021 Uiso calc R 1 1
C C121 0.8377(6) 1.0191(12) 0.6209(5) 0.015(5) Uiso d D 1 1
C C122 0.7905(6) 1.0244(12) 0.6396(6) 0.020(5) Uiso d D 1 1
H H122 0.7932 1.0208 0.6720 0.023 Uiso calc R 1 1
C C123 0.7408(7) 1.0346(12) 0.6117(5) 0.026(6) Uiso d D 1 1
H H123 0.7099 1.0425 0.6256 0.032 Uiso calc R 1 1
C C124 0.9356(7) 1.0031(12) 0.6254(6) 0.013(5) Uiso d D 1 1
H H12D 0.9244 1.0153 0.5924 0.020 Uiso calc R 1 1
H H12E 0.9518 0.9411 0.6300 0.020 Uiso calc R 1 1
H H12F 0.9627 1.0494 0.6391 0.020 Uiso calc R 1 1
C C125 0.8955(8) 0.9973(13) 0.6962(5) 0.033(6) Uiso d D 1 1
H H12G 0.9346 0.9938 0.7095 0.049 Uiso calc R 1 1
H H12H 0.8775 0.9402 0.7031 0.049 Uiso calc R 1 1
H H12I 0.8794 1.0503 0.7093 0.049 Uiso calc R 1 1
Mn Mn6 0.76186(12) 0.2699(2) 0.75693(10) 0.0207(8) Uani d D 1 1
O O16 0.8851(5) 0.0955(8) 0.8075(4) 0.027(4) Uiso d D 1 1
O O17 0.7896(6) 0.5496(9) 0.7533(4) 0.030(4) Uiso d D 1 1
O O18 0.6994(5) 0.2506(8) 0.8257(4) 0.032(4) Uiso d D 1 1
N N36 0.7484(6) 0.1305(8) 0.7459(5) 0.025(4) Uiso d D 1 1
N N37 0.8296(5) 0.2237(9) 0.7942(4) 0.019(4) Uiso d D 1 1
N N38 0.7968(6) 0.3888(8) 0.7701(5) 0.021(4) Uiso d D 1 1
N N39 0.7034(6) 0.3519(9) 0.7172(5) 0.023(4) Uiso d D 1 1
N N40 0.7269(5) 0.2649(9) 0.7978(4) 0.014(4) Uiso d D 1 1
N N41 0.7989(5) 0.2630(9) 0.6982(4) 0.013(4) Uiso d D 1 1
N N42 0.8757(6) 0.2560(10) 0.5832(4) 0.025(4) Uiso d D 1 1
C C126 0.7035(8) 0.0857(12) 0.7240(6) 0.032(6) Uiso d D 1 1
H H126 0.6734 0.1197 0.7074 0.038 Uiso calc R 1 1
C C127 0.7013(8) -0.0121(12) 0.7257(6) 0.033(6) Uiso d D 1 1
H H127 0.6685 -0.0426 0.7120 0.039 Uiso calc R 1 1
C C128 0.7462(7) -0.0654(13) 0.7470(6) 0.032(6) Uiso d D 1 1
H H128 0.7452 -0.1312 0.7464 0.039 Uiso calc R 1 1
C C129 0.7927(8) -0.0173(11) 0.7694(6) 0.024(6) Uiso d D 1 1
H H129 0.8238 -0.0497 0.7853 0.029 Uiso calc R 1 1
C C130 0.7922(7) 0.0822(11) 0.7677(6) 0.015(5) Uiso d D 1 1
C C131 0.8420(7) 0.1359(11) 0.7925(6) 0.029(6) Uiso d D 1 1
C C132 0.8648(6) 0.2918(10) 0.8158(5) 0.011(4) Uiso d D 1 1
C C133 0.9102(7) 0.2757(12) 0.8488(5) 0.024(5) Uiso d D 1 1
H H133 0.9193 0.2148 0.8599 0.028 Uiso calc R 1 1
C C134 0.9434(8) 0.3524(12) 0.8661(6) 0.033(6) Uiso d D 1 1
H H134 0.9767 0.3424 0.8873 0.040 Uiso calc R 1 1
C C135 0.9272(7) 0.4449(12) 0.8520(6) 0.027(6) Uiso d D 1 1
H H135 0.9487 0.4955 0.8657 0.032 Uiso calc R 1 1
C C136 0.8806(7) 0.4623(12) 0.8186(6) 0.030(6) Uiso d D 1 1
H H136 0.8706 0.5233 0.8082 0.036 Uiso calc R 1 1
C C137 0.8487(7) 0.3838(11) 0.8010(6) 0.025(5) Uiso d D 1 1
C C138 0.7736(7) 0.4645(11) 0.7495(6) 0.021(5) Uiso d D 1 1
C C139 0.7184(6) 0.4414(11) 0.7202(5) 0.015(5) Uiso d D 1 1
C C140 0.6848(7) 0.5115(13) 0.6984(6) 0.034(6) Uiso d D 1 1
H H140 0.6949 0.5749 0.7023 0.040 Uiso calc R 1 1
C C141 0.6364(8) 0.4846(14) 0.6710(7) 0.052(7) Uiso d D 1 1
H H141 0.6146 0.5287 0.6518 0.062 Uiso calc R 1 1
C C142 0.6187(8) 0.3913(13) 0.6712(6) 0.042(6) Uiso d D 1 1
H H142 0.5829 0.3737 0.6565 0.050 Uiso calc R 1 1
C C143 0.6546(7) 0.3280(12) 0.6932(6) 0.031(6) Uiso d D 1 1
H H143 0.6445 0.2644 0.6914 0.037 Uiso calc R 1 1
C C144 0.7709(7) 0.2633(12) 0.6543(5) 0.019(5) Uiso d D 1 1
H H144 0.7322 0.2639 0.6498 0.023 Uiso calc R 1 1
C C145 0.7936(7) 0.2629(12) 0.6151(5) 0.024(5) Uiso d D 1 1
H H145 0.7708 0.2675 0.5856 0.029 Uiso calc R 1 1
C C146 0.8502(7) 0.2557(15) 0.6195(6) 0.017(4) Uiso d D 1 1
C C147 0.8791(7) 0.2540(11) 0.6642(5) 0.021(5) Uiso d D 1 1
H H147 0.9178 0.2497 0.6694 0.025 Uiso calc R 1 1
C C148 0.8537(7) 0.2584(13) 0.7013(6) 0.027(6) Uiso d D 1 1
H H148 0.8761 0.2583 0.7311 0.033 Uiso calc R 1 1
C C149 0.8437(7) 0.2641(14) 0.5360(5) 0.032(6) Uiso d D 1 1
H H14J 0.8683 0.2612 0.5141 0.048 Uiso calc R 1 1
H H14K 0.8241 0.3233 0.5327 0.048 Uiso calc R 1 1
H H14L 0.8173 0.2130 0.5301 0.048 Uiso calc R 1 1
C C150 0.9348(6) 0.2651(13) 0.5877(6) 0.025(5) Uiso d D 1 1
H H15B 0.9443 0.2624 0.5572 0.038 Uiso calc R 1 1
H H15C 0.9530 0.2145 0.6067 0.038 Uiso calc R 1 1
H H15D 0.9466 0.3246 0.6022 0.038 Uiso calc R 1 1
Mn Mn7 0.94975(12) 0.18291(19) 0.99417(10) 0.0211(8) Uani d D 1 1
O O19 0.9299(6) -0.0997(9) 1.0005(4) 0.039(4) Uiso d D 1 1
O O20 0.8235(5) 0.3430(8) 0.9297(4) 0.028(4) Uiso d D 1 1
O O21 1.0195(5) 0.1780(7) 0.9291(4) 0.023(3) Uiso d D 1 1
N N43 1.0043(5) 0.1079(9) 1.0425(4) 0.022(4) Uiso d D 1 1
N N44 0.9165(6) 0.0568(9) 0.9853(5) 0.019(4) Uiso d D 1 1
N N45 0.8836(5) 0.2209(9) 0.9516(4) 0.024(4) Uiso d D 1 1
N N46 0.9592(6) 0.3255(8) 1.0001(5) 0.025(4) Uiso d D 1 1
N N47 0.9893(6) 0.1773(9) 0.9545(4) 0.016(4) Uiso d D 1 1
N N48 0.9073(5) 0.2051(9) 1.0491(4) 0.016(4) Uiso d D 1 1
N N49 0.8244(6) 0.2470(10) 1.1580(4) 0.025(4) Uiso d D 1 1
C C151 1.0478(7) 0.1347(12) 1.0741(6) 0.029(6) Uiso d D 1 1
H H151 1.0565 0.1987 1.0778 0.034 Uiso calc R 1 1
C C152 1.0795(7) 0.0714(12) 1.1008(6) 0.034(6) Uiso d D 1 1
H H152 1.1081 0.0920 1.1247 0.041 Uiso calc R 1 1
C C153 1.0706(8) -0.0230(13) 1.0938(6) 0.043(6) Uiso d D 1 1
H H153 1.0944 -0.0661 1.1118 0.052 Uiso calc R 1 1
C C154 1.0279(7) -0.0550(12) 1.0613(6) 0.026(5) Uiso d D 1 1
H H154 1.0215 -0.1191 1.0554 0.031 Uiso calc R 1 1
C C155 0.9946(7) 0.0137(11) 1.0376(5) 0.020(5) Uiso d D 1 1
C C156 0.9425(8) -0.0178(12) 1.0046(6) 0.032(6) Uiso d D 1 1
C C157 0.8689(7) 0.0579(10) 0.9503(5) 0.018(5) Uiso d D 1 1
C C158 0.8403(7) -0.0243(12) 0.9321(6) 0.023(5) Uiso d D 1 1
H H158 0.8516 -0.0840 0.9437 0.027 Uiso calc R 1 1
C C159 0.7942(7) -0.0121(11) 0.8959(5) 0.014(5) Uiso d D 1 1
H H159 0.7748 -0.0656 0.8831 0.017 Uiso calc R 1 1
C C160 0.7761(8) 0.0748(12) 0.8784(6) 0.034(6) Uiso d D 1 1
H H160 0.7444 0.0795 0.8548 0.040 Uiso calc R 1 1
C C161 0.8043(7) 0.1542(12) 0.8955(6) 0.032(6) Uiso d D 1 1
H H161 0.7936 0.2132 0.8827 0.038 Uiso calc R 1 1
C C162 0.8497(6) 0.1454(10) 0.9324(5) 0.008(4) Uiso d D 1 1
C C163 0.8683(7) 0.3104(11) 0.9507(6) 0.017(5) Uiso d D 1 1
C C164 0.9127(7) 0.3710(11) 0.9767(6) 0.025(5) Uiso d D 1 1
C C165 0.9107(9) 0.4687(12) 0.9737(7) 0.040(7) Uiso d D 1 1
H H165 0.8793 0.4987 0.9567 0.048 Uiso calc R 1 1
C C166 0.9542(7) 0.5195(12) 0.9956(6) 0.030(5) Uiso d D 1 1
H H166 0.9530 0.5853 0.9943 0.036 Uiso calc R 1 1
C C167 0.9991(8) 0.4756(12) 1.0192(6) 0.026(6) Uiso d D 1 1
H H167 1.0288 0.5111 1.0352 0.031 Uiso calc R 1 1
C C168 1.0022(7) 0.3790(11) 1.0201(6) 0.027(6) Uiso d D 1 1
H H168 1.0351 0.3500 1.0351 0.033 Uiso calc R 1 1
C C169 0.9338(8) 0.2354(12) 1.0916(5) 0.031(6) Uiso d D 1 1
H H169 0.9720 0.2468 1.0961 0.037 Uiso calc R 1 1
C C170 0.9082(6) 0.2495(11) 1.1269(6) 0.024(5) Uiso d D 1 1
H H170 0.9289 0.2688 1.1556 0.029 Uiso calc R 1 1
C C171 0.8518(7) 0.2365(12) 1.1223(5) 0.013(4) Uiso d D 1 1
C C172 0.8250(7) 0.2033(11) 1.0802(5) 0.023(5) Uiso d D 1 1
H H172 0.7870 0.1904 1.0750 0.027 Uiso calc R 1 1
C C173 0.8536(6) 0.1895(11) 1.0464(5) 0.015(5) Uiso d D 1 1
H H173 0.8338 0.1664 1.0181 0.018 Uiso calc R 1 1
C C174 0.8531(7) 0.2715(12) 1.2043(5) 0.024(5) Uiso d D 1 1
H H174 0.8921 0.2798 1.2043 0.036 Uiso calc R 1 1
H H17F 0.8484 0.2219 1.2257 0.036 Uiso calc R 1 1
H H17G 0.8381 0.3294 1.2139 0.036 Uiso calc R 1 1
C C175 0.7658(6) 0.2302(12) 1.1519(5) 0.020(5) Uiso d D 1 1
H H17H 0.7511 0.2155 1.1197 0.030 Uiso calc R 1 1
H H17I 0.7477 0.2857 1.1607 0.030 Uiso calc R 1 1
H H17J 0.7592 0.1781 1.1713 0.030 Uiso calc R 1 1
Mn Mn8 0.40525(12) 0.2861(2) 0.71914(10) 0.0155(8) Uani d D 1 1
O O22 0.4102(5) 0.5681(8) 0.7363(4) 0.017(3) Uiso d D 1 1
O O23 0.5350(5) 0.1283(8) 0.7780(4) 0.025(4) Uiso d D 1 1
O O24 0.4176(6) 0.2747(9) 0.6270(4) 0.036(4) Uiso d D 1 1
N N50 0.3334(5) 0.3592(9) 0.7019(5) 0.015(4) Uiso d D 1 1
N N51 0.4321(5) 0.4098(8) 0.7389(5) 0.010(4) Uiso d D 1 1
N N52 0.4801(5) 0.2514(9) 0.7465(4) 0.006(4) Uiso d D 1 1
N N53 0.3980(6) 0.1439(8) 0.7156(5) 0.012(4) Uiso d D 1 1
N N54 0.4133(6) 0.2876(9) 0.6666(4) 0.014(4) Uiso d D 1 1
N N55 0.3843(5) 0.2639(10) 0.7838(4) 0.011(4) Uiso d D 1 1
N N56 0.3342(6) 0.2341(11) 0.9105(5) 0.018(4) Uiso d D 1 1
C C176 0.2817(7) 0.3347(12) 0.6866(6) 0.020(5) Uiso d D 1 1
H H176 0.2750 0.2701 0.6825 0.024 Uiso calc R 1 1
C C177 0.2369(7) 0.3906(12) 0.6761(6) 0.027(6) Uiso d D 1 1
H H177 0.2013 0.3661 0.6660 0.032 Uiso calc R 1 1
C C178 0.2465(7) 0.4890(11) 0.6811(6) 0.018(5) Uiso d D 1 1
H H178 0.2171 0.5316 0.6736 0.021 Uiso calc R 1 1
C C179 0.2994(6) 0.5202(11) 0.6969(5) 0.009(4) Uiso d D 1 1
H H179 0.3076 0.5845 0.7000 0.011 Uiso calc R 1 1
C C180 0.3409(6) 0.4519(11) 0.7084(6) 0.015(5) Uiso d D 1 1
C C181 0.3991(7) 0.4843(11) 0.7295(6) 0.018(5) Uiso d D 1 1
C C182 0.4898(6) 0.4131(10) 0.7558(6) 0.008(5) Uiso d D 1 1
C C183 0.5199(7) 0.4952(11) 0.7696(6) 0.013(5) Uiso d D 1 1
H H183 0.5026 0.5541 0.7679 0.015 Uiso calc R 1 1
C C184 0.5758(7) 0.4853(11) 0.7857(6) 0.018(5) Uiso d D 1 1
H H18D 0.5971 0.5387 0.7955 0.021 Uiso calc R 1 1
C C185 0.6012(7) 0.3996(11) 0.7879(6) 0.019(5) Uiso d D 1 1
H H185 0.6398 0.3971 0.7977 0.023 Uiso calc R 1 1
C C186 0.5736(6) 0.3186(11) 0.7767(5) 0.014(5) Uiso d D 1 1
H H186 0.5917 0.2603 0.7797 0.017 Uiso calc R 1 1
C C187 0.5170(7) 0.3259(11) 0.7603(6) 0.020(6) Uiso d D 1 1
C C188 0.4909(7) 0.1642(11) 0.7569(6) 0.020(5) Uiso d D 1 1
C C189 0.4454(7) 0.1005(11) 0.7357(6) 0.012(5) Uiso d D 1 1
C C190 0.4493(7) 0.0084(11) 0.7343(6) 0.015(5) Uiso d D 1 1
H H190 0.4820 -0.0207 0.7495 0.018 Uiso calc R 1 1
C C191 0.4067(7) -0.0459(12) 0.7113(6) 0.016(5) Uiso d D 1 1
H H191 0.4099 -0.1114 0.7100 0.019 Uiso calc R 1 1
C C192 0.3589(8) -0.0002(12) 0.6901(6) 0.019(5) Uiso d D 1 1
H H192 0.3287 -0.0341 0.6735 0.022 Uiso calc R 1 1
C C193 0.3563(7) 0.0951(11) 0.6938(6) 0.015(5) Uiso d D 1 1
H H193 0.3236 0.1262 0.6803 0.018 Uiso calc R 1 1
C C194 0.3321(7) 0.2399(12) 0.7866(5) 0.013(5) Uiso d D 1 1
H H194 0.3065 0.2288 0.7589 0.016 Uiso calc R 1 1
C C195 0.3150(7) 0.2311(12) 0.8273(5) 0.011(5) Uiso d D 1 1
H H195 0.2777 0.2171 0.8269 0.013 Uiso calc R 1 1
C C196 0.3508(7) 0.2421(13) 0.8698(5) 0.016(5) Uiso d D 1 1
C C197 0.4049(7) 0.2640(13) 0.8674(6) 0.026(6) Uiso d D 1 1
H H197 0.4319 0.2709 0.8945 0.031 Uiso calc R 1 1
C C198 0.4176(7) 0.2751(12) 0.8245(5) 0.019(5) Uiso d D 1 1
H H198 0.4542 0.2927 0.8238 0.022 Uiso calc R 1 1
C C199 0.2753(7) 0.2260(15) 0.9103(7) 0.041(7) Uiso d D 1 1
H H19J 0.2554 0.2176 0.8787 0.061 Uiso calc R 1 1
H H19K 0.2625 0.2825 0.9232 0.061 Uiso calc R 1 1
H H19L 0.2688 0.1726 0.9289 0.061 Uiso calc R 1 1
C C200 0.3712(7) 0.2454(14) 0.9543(6) 0.031(6) Uiso d D 1 1
H H20A 0.4089 0.2497 0.9493 0.046 Uiso calc R 1 1
H H20B 0.3680 0.1919 0.9739 0.046 Uiso calc R 1 1
H H20C 0.3619 0.3021 0.9692 0.046 Uiso calc R 1 1
O O25 0.4001(4) -0.2744(7) 0.6831(3) 0.025(3) Uiso d G 1 1
C C201 0.3580(5) -0.2891(10) 0.6437(4) 0.033(6) Uiso d G 1 1
C C202 0.3672(7) -0.2217(11) 0.6068(3) 0.024(5) Uiso d G 1 1
H H20D 0.3952 -0.3166 0.7072 0.029 Uiso d G 1 1
H H20E 0.3176 -0.2778 0.6523 0.029 Uiso d G 1 1
H H20F 0.3593 -0.3608 0.6314 0.029 Uiso d G 1 1
H H20G 0.3359 -0.2304 0.5757 0.029 Uiso d G 1 1
H H20H 0.3657 -0.1503 0.6187 0.029 Uiso d G 1 1
H H20I 0.4072 -0.2331 0.5978 0.029 Uiso d G 1 1
O O26 0.2449(4) 0.2389(8) 1.0157(4) 0.027(3) Uiso d G 1 1
C C203 0.1915(4) 0.2476(11) 0.9879(4) 0.036(6) Uiso d G 1 1
C C204 0.1508(4) 0.2097(12) 1.0150(5) 0.036(6) Uiso d G 1 1
H H20J 0.2555 0.1854 1.0092 0.044 Uiso d G 1 1
H H20K 0.1890 0.2088 0.9557 0.044 Uiso d G 1 1
H H20L 0.1825 0.3206 0.9790 0.044 Uiso d G 1 1
H H20M 0.1091 0.2148 0.9951 0.044 Uiso d G 1 1
H H20N 0.1594 0.1369 1.0237 0.047 Uiso d G 1 1
H H20O 0.1529 0.2483 1.0470 0.044 Uiso d G 1 1
O O27 0.9582(6) 0.9557(9) 0.8031(4) 0.042(5) Uiso d G 1 1
C C205 0.9927(5) 0.9722(12) 0.8468(4) 0.042(7) Uiso d G 1 1
C C206 0.9597(8) 0.9527(13) 0.8836(4) 0.047(7) Uiso d G 1 1
H H20P 0.9311 0.9914 0.7998 0.056 Uiso d G 1 1
H H20Q 1.0071 1.0443 0.8491 0.056 Uiso d G 1 1
H H20R 1.0288 0.9270 0.8514 0.056 Uiso d G 1 1
H H20S 0.9844 0.9644 0.9177 0.056 Uiso d G 1 1
H H20T 0.9239 0.9979 0.8793 0.056 Uiso d G 1 1
H H20U 0.9455 0.8809 0.8816 0.056 Uiso d G 1 1
O O28 0.5659(6) -0.0216(9) 0.8341(5) 0.056(5) Uiso d G 1 1
C C207 0.6229(6) -0.0043(10) 0.8366(7) 0.078(9) Uiso d G 1 1
C C208 0.6486(7) -0.0922(14) 0.8228(8) 0.099(10) Uiso d G 1 1
H H20V 0.5559 0.0251 0.8169 0.119 Uiso d G 1 1
H H20W 0.6423 0.0159 0.8717 0.119 Uiso d G 1 1
H H20X 0.6287 0.0530 0.8136 0.119 Uiso d G 1 1
H H20Y 0.6923 -0.0824 0.8242 0.119 Uiso d G 1 1
H H21A 0.6432 -0.1492 0.8457 0.119 Uiso d G 1 1
H H21B 0.6296 -0.1122 0.7878 0.119 Uiso d G 1 1
O O29 0.7486(6) 0.4730(8) 0.9401(4) 0.033(4) Uiso d G 1 1
C C209 0.7173(5) 0.4668(11) 0.8945(4) 0.040(7) Uiso d G 1 1
C C21F 0.7372(8) 0.5019(13) 0.8595(4) 0.045(7) Uiso d G 1 1
H H21C 0.7785 0.4452 0.9415 0.054 Uiso d G 1 1
H H21D 0.7097 0.4004 0.8878 0.054 Uiso d G 1 1
H H21E 0.6817 0.4972 0.8944 0.054 Uiso d G 1 1
H H21G 0.7109 0.4919 0.8308 0.054 Uiso d G 1 1
H H21H 0.7717 0.4710 0.8577 0.054 Uiso d G 1 1
H H21I 0.7436 0.5684 0.8643 0.054 Uiso d G 1 1
O O30 0.1495(6) 0.4560(10) 0.8991(5) 0.061(6) Uiso d G 1 1
C C211 0.0914(6) 0.4647(16) 0.8920(5) 0.081(10) Uiso d G 1 1
C C212 0.0741(8) 0.4444(16) 0.9371(7) 0.093(10) Uiso d G 1 1
H H21J 0.1589 0.5023 0.9165 0.111 Uiso d G 1 1
H H21K 0.0718 0.4159 0.8654 0.111 Uiso d G 1 1
H H21L 0.0788 0.5350 0.8802 0.111 Uiso d G 1 1
H H21M 0.0297 0.4502 0.9334 0.111 Uiso d G 1 1
H H21N 0.0862 0.3743 0.9489 0.111 Uiso d G 1 1
H H21O 0.0932 0.4931 0.9636 0.111 Uiso d G 1 1
O O31 0.6384(6) 0.7631(9) 0.6988(5) 0.059(5) Uiso d G 1 1
C C213 0.5881(7) 0.7158(11) 0.6988(7) 0.091(9) Uiso d G 1 1
C C214 0.5545(8) 0.7745(19) 0.7253(9) 0.161(15) Uiso d G 1 1
H H21P 0.6371 0.7769 0.6707 0.193 Uiso d G 1 1
H H21Q 0.5959 0.6473 0.7148 0.193 Uiso d G 1 1
H H21R 0.5658 0.7052 0.6634 0.193 Uiso d G 1 1
H H21S 0.5154 0.7411 0.7263 0.193 Uiso d G 1 1
H H21T 0.5763 0.7848 0.7606 0.193 Uiso d G 1 1
H H21U 0.5463 0.8426 0.7093 0.193 Uiso d G 1 1
O O1W 0.7376(8) 0.7106(13) 0.7660(6) 0.106(7) Uiso d . 1 1
O O2W 0.7816(8) 1.2427(14) 0.3413(7) 0.144(8) Uiso d . 1 1
O O3W 0.9659(9) 0.7383(14) 0.9704(7) 0.137(9) Uiso d . 1 1
O O4W 0.8654(14) 1.290(2) 0.3861(11) 0.092(12) Uiso d P 0.50 1

loop_
_atom_site_aniso_label
_atom_site_aniso_U_11
_atom_site_aniso_U_22
_atom_site_aniso_U_33
_atom_site_aniso_U_12
_atom_site_aniso_U_13
_atom_site_aniso_U_23
Mn1 0.016(2) 0.0150(19) 0.023(2) -0.0001(16) 0.0020(17) -0.0018(15)
Mn2 0.016(2) 0.019(2) 0.019(2) 0.0029(16) -0.0028(18) 0.0059(16)
Mn3 0.032(3) 0.021(2) 0.018(2) -0.0079(18) 0.0026(18) 0.0002(16)
Mn4 0.016(2) 0.025(2) 0.018(2) -0.0020(16) 0.0000(17) -0.0014(16)
Mn5 0.022(3) 0.023(2) 0.024(2) 0.0039(18) 0.0067(19) -0.0044(17)
Mn6 0.022(2) 0.0148(18) 0.0259(19) 0.0074(16) 0.0062(16) -0.0039(15)
Mn7 0.023(2) 0.0208(19) 0.0193(19) -0.0006(16) 0.0031(16) -0.0021(15)
Mn8 0.019(2) 0.0127(18) 0.015(2) -0.0014(16) 0.0026(16) 0.0012(15)

loop_
_atom_type_symbol
_atom_type_description
_atom_type_scat_dispersion_real
_atom_type_scat_dispersion_imag
_atom_type_scat_source
C C 0.0033 0.0016 'International Tables Vol C Tables 4.2.6.8 and 6.1.1.4'
H H 0.0000 0.0000 'International Tables Vol C Tables 4.2.6.8 and 6.1.1.4'
N N 0.0061 0.0033 'International Tables Vol C Tables 4.2.6.8 and 6.1.1.4'
O O 0.0106 0.0060 'International Tables Vol C Tables 4.2.6.8 and 6.1.1.4'
Mn Mn 0.3368 0.7283 'International Tables Vol C Tables 4.2.6.8 and 6.1.1.4'

loop_
_geom_angle_atom_site_label_1
_geom_angle_atom_site_label_2
_geom_angle_atom_site_label_3
_geom_angle
N5 Mn1 N3 98.2(7)
N5 Mn1 N2 96.2(7)
N3 Mn1 N2 82.2(6)
N5 Mn1 N1 91.4(7)
N3 Mn1 N1 162.5(6)
N2 Mn1 N1 82.3(5)
N5 Mn1 N4 94.1(7)
N3 Mn1 N4 81.0(5)
N2 Mn1 N4 161.4(6)
N1 Mn1 N4 113.0(5)
N5 Mn1 N6 173.6(7)
N3 Mn1 N6 88.1(6)
N2 Mn1 N6 86.0(6)
N1 Mn1 N6 82.9(6)
N4 Mn1 N6 85.4(6)
C1 N1 C5 114.3(13)
C1 N1 Mn1 133.2(11)
C5 N1 Mn1 112.3(10)
C6 N2 C7 127.3(14)
C6 N2 Mn1 118.2(11)
C7 N2 Mn1 114.4(11)
C13 N3 C12 127.7(13)
C13 N3 Mn1 118.4(11)
C12 N3 Mn1 113.7(10)
C18 N4 C14 114.8(13)
C18 N4 Mn1 133.7(12)
C14 N4 Mn1 111.4(9)
O3 N5 Mn1 176.7(15)
C23 N6 C19 114.5(14)
C23 N6 Mn1 122.1(11)
C19 N6 Mn1 123.3(11)
C21 N7 C25 121.7(15)
C21 N7 C24 119.8(14)
C25 N7 C24 118.5(15)
N1 C1 C2 124.6(16)
N1 C1 H1 117.7
C2 C1 H1 117.7
C3 C2 C1 118.8(16)
C3 C2 H2 120.6
C1 C2 H2 120.6
C2 C3 C4 121.3(17)
C2 C3 H3 119.4
C4 C3 H3 119.4
C3 C4 C5 116.0(16)
C3 C4 H4 122.0
C5 C4 H4 122.0
N1 C5 C4 125.0(14)
N1 C5 C6 115.4(14)
C4 C5 C6 119.5(15)
O1 C6 N2 126.9(15)
O1 C6 C5 121.9(15)
N2 C6 C5 111.2(14)
N2 C7 C12 114.0(14)
N2 C7 C8 125.8(15)
C12 C7 C8 120.2(15)
C9 C8 C7 116.3(17)
C9 C8 H8 121.8
C7 C8 H8 121.8
C8 C9 C10 124.2(18)
C8 C9 H9 117.9
C10 C9 H9 117.9
C11 C10 C9 116.7(18)
C11 C10 H10 121.7
C9 C10 H10 121.7
C10 C11 C12 122.8(17)
C10 C11 H11 118.6
C12 C11 H11 118.6
N3 C12 C7 114.1(13)
N3 C12 C11 126.1(14)
C7 C12 C11 119.7(14)
O2 C13 N3 126.9(15)
O2 C13 C14 119.8(15)
N3 C13 C14 113.0(14)
N4 C14 C15 123.3(14)
N4 C14 C13 115.6(14)
C15 C14 C13 121.0(15)
C16 C15 C14 119.1(17)
C16 C15 H15 120.5
C14 C15 H15 120.5
C15 C16 C17 119.0(17)
C15 C16 H16 120.5
C17 C16 H16 120.5
C18 C17 C16 117.9(16)
C18 C17 H17 121.0
C16 C17 H17 121.0
N4 C18 C17 125.9(16)
N4 C18 H18 117.1
C17 C18 H18 117.1
N6 C19 C20 124.9(17)
N6 C19 H19 117.5
C20 C19 H19 117.5
C19 C20 C21 120.9(17)
C19 C20 H20 119.5
C21 C20 H20 119.5
N7 C21 C22 121.6(15)
N7 C21 C20 123.7(15)
C22 C21 C20 114.6(15)
C21 C22 C23 120.7(17)
C21 C22 H22 119.7
C23 C22 H22 119.7
N6 C23 C22 124.3(17)
N6 C23 H23 117.9
C22 C23 H23 117.9
N7 C24 H24A 109.5
N7 C24 H24B 109.5
H24A C24 H24B 109.5
N7 C24 H24C 109.5
H24A C24 H24C 109.5
H24B C24 H24C 109.5
N7 C25 H25A 109.5
N7 C25 H25B 109.5
H25A C25 H25B 109.5
N7 C25 H25C 109.5
H25A C25 H25C 109.5
H25B C25 H25C 109.5
N12 Mn2 N9 98.6(7)
N12 Mn2 N10 98.6(7)
N9 Mn2 N10 82.4(6)
N12 Mn2 N11 93.3(7)
N9 Mn2 N11 159.4(6)
N10 Mn2 N11 79.3(5)
N12 Mn2 N8 91.6(7)
N9 Mn2 N8 82.0(5)
N10 Mn2 N8 162.5(6)
N11 Mn2 N8 114.5(5)
N12 Mn2 N13 173.0(7)
N9 Mn2 N13 87.6(6)
N10 Mn2 N13 85.4(6)
N11 Mn2 N13 81.7(6)
N8 Mn2 N13 86.0(6)
C26 N8 C30 117.2(13)
C26 N8 Mn2 132.7(11)
C30 N8 Mn2 109.9(9)
C31 N9 C32 123.4(13)
C31 N9 Mn2 120.5(10)
C32 N9 Mn2 115.6(10)
C38 N10 C37 128.1(14)
C38 N10 Mn2 119.9(11)
C37 N10 Mn2 111.7(10)
C43 N11 C39 117.9(13)
C43 N11 Mn2 130.4(11)
C39 N11 Mn2 111.6(10)
O6 N12 Mn2 178.3(15)
C44 N13 C48 113.7(14)
C44 N13 Mn2 121.9(12)
C48 N13 Mn2 124.1(11)
C46 N14 C50 121.3(14)
C46 N14 C49 117.5(14)
C50 N14 C49 121.2(14)
N8 C26 C27 126.9(15)
N8 C26 H26 116.6
C27 C26 H26 116.6
C26 C27 C28 115.5(15)
C26 C27 H27 122.3
C28 C27 H27 122.3
C29 C28 C27 118.5(16)
C29 C28 H28 120.8
C27 C28 H28 120.8
C28 C29 C30 120.3(16)
C28 C29 H29 119.8
C30 C29 H29 119.8
N8 C30 C29 121.5(14)
N8 C30 C31 119.1(13)
C29 C30 C31 119.2(14)
O4 C31 N9 129.6(15)
O4 C31 C30 122.2(14)
N9 C31 C30 108.2(13)
N9 C32 C33 125.2(14)
N9 C32 C37 111.3(13)
C33 C32 C37 123.5(14)
C34 C33 C32 113.2(15)
C34 C33 H33 123.4
C32 C33 H33 123.4
C35 C34 C33 126.3(18)
C35 C34 H34 116.8
C33 C34 H34 116.8
C34 C35 C36 120.8(17)
C34 C35 H35 119.6
C36 C35 H35 119.6
C35 C36 C37 117.1(16)
C35 C36 H36A 121.4
C37 C36 H36A 121.4
N10 C37 C32 116.9(14)
N10 C37 C36 124.0(14)
C32 C37 C36 119.1(14)
O5 C38 N10 128.6(15)
O5 C38 C39 118.8(15)
N10 C38 C39 112.6(14)
N11 C39 C40 120.6(14)
N11 C39 C38 115.8(14)
C40 C39 C38 123.6(15)
C41 C40 C39 120.0(17)
C41 C40 H40 120.0
C39 C40 H40 120.0
C40 C41 C42 121.8(18)
C40 C41 H41 119.1
C42 C41 H41 119.1
C43 C42 C41 114.8(16)
C43 C42 H4A 122.6
C41 C42 H4A 122.6
N11 C43 C42 124.8(16)
N11 C43 H43 117.6
C42 C43 H43 117.6
N13 C44 C45 124.9(16)
N13 C44 H44 117.5
C45 C44 H44 117.5
C46 C45 C44 121.9(16)
C46 C45 H45 119.0
C44 C45 H45 119.0
N14 C46 C45 125.7(15)
N14 C46 C47 120.8(14)
C45 C46 C47 113.5(14)
C48 C47 C46 121.0(16)
C48 C47 H47 119.5
C46 C47 H47 119.5
C47 C48 N13 125.0(16)
C47 C48 H48 117.5
N13 C48 H48 117.5
N14 C49 H49A 109.5
N14 C49 H49B 109.5
H49A C49 H49B 109.5
N14 C49 H49C 109.5
H49A C49 H49C 109.5
H49B C49 H49C 109.5
N14 C50 H50A 109.5
N14 C50 H50B 109.5
H50A C50 H50B 109.5
N14 C50 H50C 109.5
H50A C50 H50C 109.5
H50B C50 H50C 109.5
N19 Mn3 N16 96.8(7)
N19 Mn3 N17 99.5(7)
N16 Mn3 N17 83.5(6)
N19 Mn3 N18 90.7(7)
N16 Mn3 N18 161.8(6)
N17 Mn3 N18 78.9(6)
N19 Mn3 N15 87.2(7)
N16 Mn3 N15 81.2(6)
N17 Mn3 N15 163.9(6)
N18 Mn3 N15 115.8(6)
N19 Mn3 N20 167.3(7)
N16 Mn3 N20 89.8(6)
N17 Mn3 N20 91.9(6)
N18 Mn3 N20 86.2(5)
N15 Mn3 N20 83.1(6)
C51 N15 C55 119.9(14)
C51 N15 Mn3 129.2(12)
C55 N15 Mn3 109.8(11)
C56 N16 C57 124.0(15)
C56 N16 Mn3 120.5(12)
C57 N16 Mn3 115.4(11)
C63 N17 C62 125.0(15)
C63 N17 Mn3 121.9(12)
C62 N17 Mn3 112.9(11)
C68 N18 C64 118.5(14)
C68 N18 Mn3 131.3(12)
C64 N18 Mn3 110.0(10)
O9 N19 Mn3 173.0(16)
C69 N20 C73 118.4(13)
C69 N20 Mn3 120.9(11)
C73 N20 Mn3 120.5(11)
C71 N21 C74 120.8(15)
C71 N21 C75 120.6(15)
C74 N21 C75 116.8(14)
N15 C51 C52 119.2(17)
N15 C51 H51 120.4
C52 C51 H51 120.4
C51 C52 C53 123.2(17)
C51 C52 H52 118.4
C53 C52 H52 118.4
C54 C53 C52 116.2(18)
C54 C53 H53 121.9
C52 C53 H53 121.9
C53 C54 C55 120.1(18)
C53 C54 H54 120.0
C55 C54 H54 120.0
N15 C55 C54 121.3(16)
N15 C55 C56 117.0(14)
C54 C55 C56 121.7(16)
O7 C56 N16 128.7(17)
O7 C56 C55 120.6(16)
N16 C56 C55 110.6(15)
C58 C57 N16 124.9(17)
C58 C57 C62 123.5(18)
N16 C57 C62 111.7(16)
C57 C58 C59 115(2)
C57 C58 H58 122.6
C59 C58 H58 122.6
C60 C59 C58 122(2)
C60 C59 H59 119.1
C58 C59 H59 119.1
C61 C60 C59 125(2)
C61 C60 H60 117.4
C59 C60 H60 117.4
C60 C61 C62 114.7(18)
C60 C61 H61 122.7
C62 C61 H61 122.7
N17 C62 C61 123.5(16)
N17 C62 C57 115.5(16)
C61 C62 C57 120.0(17)
O8 C63 N17 129.5(17)
O8 C63 C64 120.1(16)
N17 C63 C64 110.2(15)
C65 C64 N18 122.0(15)
C65 C64 C63 119.8(15)
N18 C64 C63 117.9(14)
C64 C65 C66 117.1(17)
C64 C65 H65 121.4
C66 C65 H65 121.4
C65 C66 C67 122.3(18)
C65 C66 H66 118.8
C67 C66 H66 118.8
C68 C67 C66 116.1(17)
C68 C67 H67 121.9
C66 C67 H67 121.9
N18 C68 C67 123.9(17)
N18 C68 H68 118.0
C67 C68 H68 118.0
N20 C69 C70 121.3(16)
N20 C69 H69 119.4
C70 C69 H69 119.4
C69 C70 C71 122.3(17)
C69 C70 H70 118.9
C71 C70 H70 118.9
N21 C71 C70 124.1(15)
N21 C71 C72 118.9(14)
C70 C71 C72 117.0(13)
C73 C72 C71 117.8(15)
C73 C72 H72 121.1
C71 C72 H72 121.1
N20 C73 C72 122.9(15)
N20 C73 H73 118.5
C72 C73 H73 118.5
N21 C74 H74A 109.5
N21 C74 H74B 109.5
H74A C74 H74B 109.5
N21 C74 H74C 109.5
H74A C74 H74C 109.5
H74B C74 H74C 109.5
N21 C75 H75A 109.5
N21 C75 H75B 109.5
H75A C75 H75B 109.5
N21 C75 H75C 109.5
H75A C75 H75C 109.5
H75B C75 H75C 109.5
N26 Mn4 N24 96.8(7)
N26 Mn4 N23 97.7(7)
N24 Mn4 N23 82.4(5)
N26 Mn4 N22 93.9(7)
N24 Mn4 N22 160.4(6)
N23 Mn4 N22 80.1(5)
N26 Mn4 N25 91.8(7)
N24 Mn4 N25 81.3(5)
N23 Mn4 N25 162.0(6)
N22 Mn4 N25 114.7(5)
N26 Mn4 N27 172.0(7)
N24 Mn4 N27 87.1(6)
N23 Mn4 N27 89.7(6)
N22 Mn4 N27 84.3(6)
N25 Mn4 N27 81.9(6)
C80 N22 C76 117.3(14)
C80 N22 Mn4 111.8(10)
C76 N22 Mn4 130.8(11)
C81 N23 C82 125.6(13)
C81 N23 Mn4 120.5(11)
C82 N23 Mn4 113.8(10)
C88 N24 C87 126.5(14)
C88 N24 Mn4 118.8(11)
C87 N24 Mn4 114.6(10)
C93 N25 C89 120.3(14)
C93 N25 Mn4 130.2(12)
C89 N25 Mn4 109.4(10)
O12 N26 Mn4 174.9(15)
C98 N27 C94 116.0(15)
C98 N27 Mn4 122.6(12)
C94 N27 Mn4 121.4(12)
C96 N28 C99 122.3(15)
C96 N28 C100 119.3(15)
C99 N28 C100 118.3(15)
N22 C76 C77 125.0(16)
N22 C76 H76 117.5
C77 C76 H76 117.5
C78 C77 C76 116.8(16)
C78 C77 H77 121.6
C76 C77 H77 121.6
C79 C78 C77 119.6(16)
C79 C78 H78 120.2
C77 C78 H78 120.2
C78 C79 C80 119.8(15)
C78 C79 H79 120.1
C80 C79 H79 120.1
N22 C80 C79 121.5(14)
N22 C80 C81 118.9(14)
C79 C80 C81 119.3(15)
O10 C81 N23 129.4(15)
O10 C81 C80 121.7(15)
N23 C81 C80 108.7(14)
C83 C82 N23 126.3(14)
C83 C82 C87 118.9(15)
N23 C82 C87 114.7(13)
C82 C83 C84 120.7(16)
C82 C83 H83 119.7
C84 C83 H83 119.7
C85 C84 C83 120.2(16)
C85 C84 H84 119.9
C83 C84 H84 119.9
C84 C85 C86 121.9(16)
C84 C85 H85 119.0
C86 C85 H85 119.0
C85 C86 C87 117.7(16)
C85 C86 H86 121.1
C87 C86 H86 121.1
N24 C87 C86 126.2(14)
N24 C87 C82 113.3(14)
C86 C87 C82 120.3(14)
O11 C88 N24 127.6(15)
O11 C88 C89 120.8(15)
N24 C88 C89 111.6(14)
C90 C89 N25 121.1(15)
C90 C89 C88 120.2(15)
N25 C89 C88 118.7(14)
C89 C90 C91 119.6(17)
C89 C90 H90 120.2
C91 C90 H90 120.2
C90 C91 C92 119.0(16)
C90 C91 H91 120.5
C92 C91 H91 120.5
C93 C92 C91 117.2(16)
C93 C92 H92 121.4
C91 C92 H92 121.4
N25 C93 C92 122.7(17)
N25 C93 H93 118.6
C92 C93 H93 118.6
N27 C94 C95 123.0(16)
N27 C94 H94 118.5
C95 C94 H94 118.5
C94 C95 C96 122.0(16)
C94 C95 H95 119.0
C96 C95 H95 119.0
N28 C96 C97 124.5(15)
N28 C96 C95 123.9(15)
C97 C96 C95 111.6(15)
C98 C97 C96 123.6(17)
C98 C97 H97 118.2
C96 C97 H97 118.2
N27 C98 C97 123.5(17)
N27 C98 H98 118.2
C97 C98 H98 118.2
N28 C99 H99A 109.5
N28 C99 H99B 109.5
H99A C99 H99B 109.5
N28 C99 H99C 109.5
H99A C99 H99C 109.5
H99B C99 H99C 109.5
N28 C100 H10B 109.5
N28 C100 H10C 109.5
H10B C100 H10C 109.5
N28 C100 H10D 109.5
H10B C100 H10D 109.5
H10C C100 H10D 109.5
N33 Mn5 N30 96.9(7)
N33 Mn5 N31 99.4(7)
N30 Mn5 N31 82.1(5)
N33 Mn5 N32 93.0(7)
N30 Mn5 N32 162.3(6)
N31 Mn5 N32 81.8(5)
N33 Mn5 N29 91.4(7)
N30 Mn5 N29 81.0(5)
N31 Mn5 N29 160.9(6)
N32 Mn5 N29 113.5(6)
N33 Mn5 N34 169.4(7)
N30 Mn5 N34 89.7(6)
N31 Mn5 N34 89.6(6)
N32 Mn5 N34 82.8(6)
N29 Mn5 N34 81.5(6)
C101 N29 C105 118.5(14)
C101 N29 Mn5 130.6(12)
C105 N29 Mn5 110.9(10)
C106 N30 C107 124.4(13)
C106 N30 Mn5 121.2(10)
C107 N30 Mn5 113.9(10)
C113 N31 C112 125.6(13)
C113 N31 Mn5 117.4(10)
C112 N31 Mn5 116.1(10)
C118 N32 C114 116.7(14)
C118 N32 Mn5 132.2(12)
C114 N32 Mn5 111.2(10)
O15 N33 Mn5 174.7(15)
C119 N34 C123 115.0(14)
C119 N34 Mn5 124.1(12)
C123 N34 Mn5 120.9(11)
C121 N35 C125 121.0(14)
C121 N35 C124 119.8(14)
C125 N35 C124 119.2(14)
N29 C101 C102 124.5(16)
N29 C101 H101 117.7
C102 C101 H101 117.7
C103 C102 C101 115.8(15)
C103 C102 H102 122.1
C101 C102 H102 122.1
C104 C103 C102 121.2(15)
C104 C103 H103 119.4
C102 C103 H103 119.4
C103 C104 C105 117.3(15)
C103 C104 H104 121.3
C105 C104 H104 121.3
N29 C105 C104 122.6(14)
N29 C105 C106 117.6(13)
C104 C105 C106 119.7(14)
O13 C106 N30 132.8(15)
O13 C106 C105 118.1(14)
N30 C106 C105 109.0(13)
C108 C107 C112 120.8(15)
C108 C107 N30 125.1(15)
C112 C107 N30 114.0(13)
C107 C108 C109 115.9(16)
C107 C108 H108 122.1
C109 C108 H108 122.1
C110 C109 C108 123.5(17)
C110 C109 H109 118.3
C108 C109 H109 118.3
C109 C110 C111 119.5(17)
C109 C110 H110 120.2
C111 C110 H110 120.2
C110 C111 C112 120.2(17)
C110 C111 H111 119.9
C112 C111 H111 119.9
N31 C112 C111 126.5(15)
N31 C112 C107 113.4(14)
C111 C112 C107 120.0(15)
O14 C113 N31 126.5(15)
O14 C113 C114 121.4(15)
N31 C113 C114 112.1(14)
N32 C114 C115 124.5(14)
N32 C114 C113 116.6(14)
C115 C114 C113 118.7(15)
C114 C115 C116 117.6(16)
C114 C115 H115 121.2
C116 C115 H115 121.2
C115 C116 C117 118.0(17)
C115 C116 H116 121.0
C117 C116 H116 121.0
C118 C117 C116 118.4(16)
C118 C117 H117 120.8
C116 C117 H117 120.8
N32 C118 C117 124.7(17)
N32 C118 H118 117.7
C117 C118 H118 117.7
N34 C119 C120 124.7(17)
N34 C119 H119 117.7
C120 C119 H119 117.7
C119 C120 C121 119.8(16)
C119 C120 H120 120.1
C121 C120 H120 120.1
N35 C121 C122 122.5(15)
N35 C121 C120 121.9(15)
C122 C121 C120 115.5(15)
C123 C122 C121 120.0(16)
C123 C122 H122 120.0
C121 C122 H122 120.0
C122 C123 N34 124.4(16)
C122 C123 H123 117.8
N34 C123 H123 117.8
N35 C124 H12D 109.5
N35 C124 H12E 109.5
H12D C124 H12E 109.5
N35 C124 H12F 109.5
H12D C124 H12F 109.5
H12E C124 H12F 109.5
N35 C125 H12G 109.5
N35 C125 H12H 109.5
H12G C125 H12H 109.5
N35 C125 H12I 109.5
H12G C125 H12I 109.5
H12H C125 H12I 109.5
N40 Mn6 N38 100.0(6)
N40 Mn6 N37 95.3(6)
N38 Mn6 N37 83.2(6)
N40 Mn6 N36 88.9(6)
N38 Mn6 N36 163.0(6)
N37 Mn6 N36 81.5(6)
N40 Mn6 N39 91.8(6)
N38 Mn6 N39 81.2(6)
N37 Mn6 N39 163.8(6)
N36 Mn6 N39 113.2(6)
N40 Mn6 N41 171.7(6)
N38 Mn6 N41 87.6(5)
N37 Mn6 N41 89.0(5)
N36 Mn6 N41 84.7(5)
N39 Mn6 N41 86.0(5)
C126 N36 C130 120.2(14)
C126 N36 Mn6 130.0(13)
C130 N36 Mn6 109.6(11)
C131 N37 C132 124.9(14)
C131 N37 Mn6 119.6(11)
C132 N37 Mn6 114.8(10)
C138 N38 C137 126.4(14)
C138 N38 Mn6 119.9(11)
C137 N38 Mn6 113.6(10)
C143 N39 C139 119.9(14)
C143 N39 Mn6 129.0(12)
C139 N39 Mn6 110.9(11)
O18 N40 Mn6 171.9(13)
C148 N41 C144 112.9(12)
C148 N41 Mn6 122.7(10)
C144 N41 Mn6 124.3(10)
C146 N42 C150 123.3(15)
C146 N42 C149 120.2(15)
C150 N42 C149 115.6(13)
N36 C126 C127 119.8(17)
N36 C126 H126 120.1
C127 C126 H126 120.1
C128 C127 C126 122.0(18)
C128 C127 H127 119.0
C126 C127 H127 119.0
C129 C128 C127 117.0(17)
C129 C128 H128 121.5
C127 C128 H128 121.5
C128 C129 C130 118.5(17)
C128 C129 H129 120.7
C130 C129 H129 120.7
N36 C130 C129 122.2(15)
N36 C130 C131 118.4(14)
C129 C130 C131 119.3(15)
O16 C131 N37 129.9(16)
O16 C131 C130 120.5(15)
N37 C131 C130 109.6(14)
C133 C132 N37 124.9(15)
C133 C132 C137 121.5(15)
N37 C132 C137 113.6(14)
C132 C133 C134 118.1(16)
C132 C133 H133 120.9
C134 C133 H133 120.9
C133 C134 C135 120.6(17)
C133 C134 H134 119.7
C135 C134 H134 119.7
C136 C135 C134 121.6(17)
C136 C135 H135 119.2
C134 C135 H135 119.2
C135 C136 C137 116.5(17)
C135 C136 H136 121.7
C137 C136 H136 121.7
C136 C137 C132 121.4(15)
C136 C137 N38 124.4(15)
C132 C137 N38 114.1(14)
O17 C138 N38 130.0(16)
O17 C138 C139 119.4(15)
N38 C138 C139 110.5(14)
N39 C139 C140 122.3(15)
N39 C139 C138 117.3(14)
C140 C139 C138 120.3(15)
C141 C140 C139 116.8(17)
C141 C140 H140 121.6
C139 C140 H140 121.6
C140 C141 C142 120.2(19)
C140 C141 H141 119.9
C142 C141 H141 119.9
C143 C142 C141 117.9(19)
C143 C142 H142 121.1
C141 C142 H142 121.1
N39 C143 C142 122.2(17)
N39 C143 H143 118.9
C142 C143 H143 118.9
N41 C144 C145 126.1(15)
N41 C144 H144 117.0
C145 C144 H144 117.0
C144 C145 C146 119.5(15)
C144 C145 H145 120.3
C146 C145 H145 120.3
N42 C146 C147 121.7(16)
N42 C146 C145 123.3(16)
C147 C146 C145 114.8(14)
C148 C147 C146 122.3(17)
C148 C147 H147 118.9
C146 C147 H147 118.9
N41 C148 C147 124.4(16)
N41 C148 H148 117.8
C147 C148 H148 117.8
N42 C149 H14J 109.5
N42 C149 H14K 109.5
H14J C149 H14K 109.5
N42 C149 H14L 109.5
H14J C149 H14L 109.5
H14K C149 H14L 109.5
N42 C150 H15B 109.5
N42 C150 H15C 109.5
H15B C150 H15C 109.5
N42 C150 H15D 109.5
H15B C150 H15D 109.5
H15C C150 H15D 109.5
N47 Mn7 N45 95.6(6)
N47 Mn7 N44 98.5(6)
N45 Mn7 N44 83.9(6)
N47 Mn7 N46 92.0(6)
N45 Mn7 N46 81.1(6)
N44 Mn7 N46 162.4(6)
N47 Mn7 N43 93.6(6)
N45 Mn7 N43 161.9(6)
N44 Mn7 N43 79.4(6)
N46 Mn7 N43 114.2(6)
N47 Mn7 N48 171.8(6)
N45 Mn7 N48 88.3(5)
N44 Mn7 N48 89.1(6)
N46 Mn7 N48 81.4(5)
N43 Mn7 N48 84.6(5)
C151 N43 C155 117.1(13)
C151 N43 Mn7 131.5(12)
C155 N43 Mn7 111.2(10)
C156 N44 C157 126.5(14)
C156 N44 Mn7 121.8(12)
C157 N44 Mn7 110.7(10)
C163 N45 C162 125.5(13)
C163 N45 Mn7 118.9(11)
C162 N45 Mn7 113.9(10)
C168 N46 C164 117.3(13)
C168 N46 Mn7 131.8(12)
C164 N46 Mn7 110.7(10)
O21 N47 Mn7 174.7(14)
C173 N48 C169 113.8(13)
C173 N48 Mn7 124.4(10)
C169 N48 Mn7 121.7(11)
C171 N49 C175 121.4(14)
C171 N49 C174 121.6(14)
C175 N49 C174 117.0(13)
N43 C151 C152 120.9(17)
N43 C151 H151 119.5
C152 C151 H151 119.5
C151 C152 C153 120.8(18)
C151 C152 H152 119.6
C153 C152 H152 119.6
C154 C153 C152 121.1(19)
C154 C153 H153 119.5
C152 C153 H153 119.5
C153 C154 C155 114.9(17)
C153 C154 H154 122.6
C155 C154 H154 122.6
N43 C155 C154 124.9(15)
N43 C155 C156 117.8(14)
C154 C155 C156 117.2(14)
O19 C156 N44 130.3(17)
O19 C156 C155 121.3(16)
N44 C156 C155 108.4(14)
N44 C157 C162 117.3(14)
N44 C157 C158 123.5(14)
C162 C157 C158 119.2(14)
C159 C158 C157 116.9(15)
C159 C158 H158 121.5
C157 C158 H158 121.5
C160 C159 C158 123.1(16)
C160 C159 H159 118.5
C158 C159 H159 118.5
C161 C160 C159 120.0(18)
C161 C160 H160 120.0
C159 C160 H160 120.0
C160 C161 C162 118.7(16)
C160 C161 H161 120.7
C162 C161 H161 120.7
C157 C162 C161 122.0(14)
C157 C162 N45 113.5(13)
C161 C162 N45 124.1(14)
O20 C163 N45 126.1(15)
O20 C163 C164 122.2(14)
N45 C163 C164 111.7(14)
N46 C164 C165 121.1(16)
N46 C164 C163 116.2(14)
C165 C164 C163 122.3(16)
C166 C165 C164 119.4(18)
C166 C165 H165 120.3
C164 C165 H165 120.3
C167 C166 C165 119.6(18)
C167 C166 H166 120.2
C165 C166 H166 120.2
C166 C167 C168 120.9(18)
C166 C167 H167 119.5
C168 C167 H167 119.5
N46 C168 C167 121.4(17)
N46 C168 H168 119.3
C167 C168 H168 119.3
C170 C169 N48 123.0(17)
C170 C169 H169 118.5
N48 C169 H169 118.5
C169 C170 C171 121.6(16)
C169 C170 H170 119.2
C171 C170 H170 119.2
N49 C171 C172 120.7(15)
N49 C171 C170 123.3(15)
C172 C171 C170 115.8(14)
C173 C172 C171 119.3(16)
C173 C172 H172 120.4
C171 C172 H172 120.4
N48 C173 C172 126.4(16)
N48 C173 H173 116.8
C172 C173 H173 116.8
N49 C174 H174 109.5
N49 C174 H17F 109.5
H174 C174 H17F 109.5
N49 C174 H17G 109.5
H174 C174 H17G 109.5
H17F C174 H17G 109.5
N49 C175 H17H 109.5
N49 C175 H17I 109.5
H17H C175 H17I 109.5
N49 C175 H17J 109.5
H17H C175 H17J 109.5
H17I C175 H17J 109.5
N54 Mn8 N52 96.7(6)
N54 Mn8 N51 100.3(6)
N52 Mn8 N51 82.3(5)
N54 Mn8 N50 91.1(6)
N52 Mn8 N50 162.3(6)
N51 Mn8 N50 80.7(6)
N54 Mn8 N53 89.4(6)
N52 Mn8 N53 80.3(5)
N51 Mn8 N53 160.9(6)
N50 Mn8 N53 115.8(6)
N54 Mn8 N55 169.3(7)
N52 Mn8 N55 88.2(5)
N51 Mn8 N55 89.8(6)
N50 Mn8 N55 86.9(5)
N53 Mn8 N55 82.0(6)
C176 N50 C180 114.1(14)
C176 N50 Mn8 133.6(12)
C180 N50 Mn8 112.3(10)
C181 N51 C182 125.4(13)
C181 N51 Mn8 120.3(11)
C182 N51 Mn8 113.5(10)
C188 N52 C187 124.3(14)
C188 N52 Mn8 118.8(11)
C187 N52 Mn8 116.0(10)
C193 N53 C189 120.2(13)
C193 N53 Mn8 127.6(12)
C189 N53 Mn8 112.0(10)
O24 N54 Mn8 170.3(14)
C198 N55 C194 114.1(13)
C198 N55 Mn8 125.7(11)
C194 N55 Mn8 120.1(10)
C196 N56 C200 122.5(15)
C196 N56 C199 118.7(14)
C200 N56 C199 118.3(14)
N50 C176 C177 128.1(17)
N50 C176 H176 115.9
C177 C176 H176 115.9
C176 C177 C178 116.6(17)
C176 C177 H177 121.7
C178 C177 H177 121.7
C179 C178 C177 118.8(16)
C179 C178 H178 120.6
C177 C178 H178 120.6
C178 C179 C180 117.1(15)
C178 C179 H179 121.4
C180 C179 H179 121.4
N50 C180 C179 125.0(14)
N50 C180 C181 116.7(13)
C179 C180 C181 118.2(14)
O22 C181 N51 129.1(16)
O22 C181 C180 121.5(15)
N51 C181 C180 109.4(13)
C183 C182 C187 119.6(14)
C183 C182 N51 124.6(14)
C187 C182 N51 115.7(13)
C184 C183 C182 116.9(15)
C184 C183 H183 121.6
C182 C183 H183 121.6
C185 C184 C183 121.8(16)
C185 C184 H18D 119.1
C183 C184 H18D 119.1
C186 C185 C184 123.2(17)
C186 C185 H185 118.4
C184 C185 H185 118.4
C185 C186 C187 116.5(16)
C185 C186 H186 121.8
C187 C186 H186 121.8
C186 C187 N52 126.4(14)
C186 C187 C182 121.9(15)
N52 C187 C182 111.7(14)
O23 C188 N52 129.0(16)
O23 C188 C189 118.0(14)
N52 C188 C189 112.6(14)
C190 C189 N53 120.3(15)
C190 C189 C188 124.7(15)
N53 C189 C188 115.0(14)
C189 C190 C191 121.7(17)
C189 C190 H190 119.1
C191 C190 H190 119.2
C190 C191 C192 117.2(16)
C190 C191 H191 121.4
C192 C191 H191 121.4
C193 C192 C191 118.8(17)
C193 C192 H192 120.6
C191 C192 H192 120.6
N53 C193 C192 121.8(17)
N53 C193 H193 119.1
C192 C193 H193 119.1
C195 C194 N55 123.0(15)
C195 C194 H194 118.5
N55 C194 H194 118.5
C194 C195 C196 122.1(16)
C194 C195 H195 119.0
C196 C195 H195 119.0
N56 C196 C197 121.8(15)
N56 C196 C195 122.6(15)
C197 C196 C195 115.6(14)
C198 C197 C196 117.9(16)
C198 C197 H197 121.0
C196 C197 H197 121.0
N55 C198 C197 127.3(16)
N55 C198 H198 116.4
C197 C198 H198 116.4
N56 C199 H19J 109.5
N56 C199 H19K 109.5
H19J C199 H19K 109.5
N56 C199 H19L 109.5
H19J C199 H19L 109.5
H19K C199 H19L 109.5
N56 C200 H20A 109.5
N56 C200 H20B 109.5
H20A C200 H20B 109.5
N56 C200 H20C 109.5
H20A C200 H20C 109.5
H20B C200 H20C 109.5
C201 O25 H20D 109.5
O25 C201 C202 107.9
O25 C201 H20E 110.3
C202 C201 H20E 110.3
O25 C201 H20F 110.3
C202 C201 H20F 110.3
H20E C201 H20F 107.7
C201 C202 H20G 110.6
C201 C202 H20H 110.6
H20G C202 H20H 108.4
C201 C202 H20I 110.6
H20G C202 H20I 108.4
H20H C202 H20I 108.1
C203 O26 H20J 104.2
O26 C203 C204 107.9
O26 C203 H20K 110.3
C204 C203 H20K 110.3
O26 C203 H20L 110.3
C204 C203 H20L 110.3
H20K C203 H20L 107.7
C203 C204 H20M 110.6
C203 C204 H20N 110.6
H20M C204 H20N 108.4
C203 C204 H20O 110.6
H20M C204 H20O 108.4
H20N C204 H20O 108.1
C205 O27 H20P 109.5
O27 C205 C206 107.9
O27 C205 H20Q 110.3
C206 C205 H20Q 110.3
O27 C205 H20R 110.3
C206 C205 H20R 110.3
H20Q C205 H20R 107.7
C205 C206 H20S 110.6
C205 C206 H20T 110.6
H20S C206 H20T 108.4
C205 C206 H20U 110.6
H20S C206 H20U 108.4
H20T C206 H20U 108.1
C207 O28 H20V 93.8
O28 C207 C208 107.9
O28 C207 H20W 110.3
C208 C207 H20W 110.3
O28 C207 H20X 110.3
C208 C207 H20X 110.3
H20W C207 H20X 107.7
C207 C208 H20Y 110.6
C207 C208 H21A 110.6
H20Y C208 H21A 108.4
C207 C208 H21B 110.6
H20Y C208 H21B 108.4
H21A C208 H21B 108.1
C209 O29 H21C 109.5
C21F C209 O29 119.8
C21F C209 H21D 107.4
O29 C209 H21D 107.4
C21F C209 H21E 107.4
O29 C209 H21E 107.4
H21D C209 H21E 106.9
C209 C21F H21G 109.5
C209 C21F H21H 109.5
H21G C21F H21H 109.5
C209 C21F H21I 109.5
H21G C21F H21I 109.5
H21H C21F H21I 109.5
C211 O30 H21J 100.0
O30 C211 C212 107.9
O30 C211 H21K 110.3
C212 C211 H21K 110.3
O30 C211 H21L 110.3
C212 C211 H21L 110.3
H21K C211 H21L 107.7
C211 C212 H21M 110.6
C211 C212 H21N 110.6
H21M C212 H21N 108.4
C211 C212 H21O 110.6
H21M C212 H21O 108.4
H21N C212 H21O 108.1
C213 O31 H21P 104.2
O31 C213 C214 107.9
O31 C213 H21Q 110.3
C214 C213 H21Q 110.3
O31 C213 H21R 110.3
C214 C213 H21R 110.3
H21Q C213 H21R 107.7
C213 C214 H21S 110.6
C213 C214 H21T 110.6
H21S C214 H21T 108.4
C213 C214 H21U 110.6
H21S C214 H21U 108.4
H21T C214 H21U 108.1

loop_
_geom_bond_atom_site_label_1
_geom_bond_atom_site_label_2
_geom_bond_distance
Mn1 N5 1.632(14)
Mn1 N3 1.937(12)
Mn1 N2 1.950(12)
Mn1 N1 2.026(12)
Mn1 N4 2.069(12)
Mn1 N6 2.132(12)
O1 C6 1.220(16)
O2 C13 1.285(16)
O3 N5 1.211(15)
N1 C1 1.357(16)
N1 C5 1.379(17)
N2 C6 1.357(17)
N2 C7 1.374(16)
N3 C13 1.355(17)
N3 C12 1.402(16)
N4 C18 1.316(16)
N4 C14 1.377(16)
N6 C23 1.345(17)
N6 C19 1.347(16)
N7 C21 1.366(17)
N7 C25 1.436(17)
N7 C24 1.441(16)
C1 C2 1.385(18)
C1 H1 0.9500
C2 C3 1.363(19)
C2 H2 0.9500
C3 C4 1.384(17)
C3 H3 0.9500
C4 C5 1.413(18)
C4 H4 0.9500
C5 C6 1.533(18)
C7 C12 1.421(18)
C7 C8 1.437(18)
C8 C9 1.427(19)
C8 H8 0.9500
C9 C10 1.437(19)
C9 H9 0.9500
C10 C11 1.362(19)
C10 H10 0.9500
C11 C12 1.431(18)
C11 H11 0.9500
C13 C14 1.475(18)
C14 C15 1.398(18)
C15 C16 1.329(18)
C15 H15 0.9500
C16 C17 1.415(19)
C16 H16 0.9500
C17 C18 1.360(18)
C17 H17 0.9500
C18 H18 0.9500
C19 C20 1.349(18)
C19 H19 0.9500
C20 C21 1.410(18)
C20 H20 0.9500
C21 C22 1.382(18)
C22 C23 1.384(19)
C22 H22 0.9500
C23 H23 0.9500
C24 H24A 0.9800
C24 H24B 0.9800
C24 H24C 0.9800
C25 H25A 0.9800
C25 H25B 0.9800
C25 H25C 0.9800
Mn2 N12 1.619(13)
Mn2 N9 1.939(12)
Mn2 N10 1.947(13)
Mn2 N11 2.056(12)
Mn2 N8 2.065(12)
Mn2 N13 2.106(13)
O4 C31 1.240(15)
O5 C38 1.266(16)
O6 N12 1.213(15)
N8 C26 1.333(16)
N8 C30 1.366(16)
N9 C31 1.366(16)
N9 C32 1.378(16)
N10 C38 1.301(16)
N10 C37 1.387(16)
N11 C43 1.343(15)
N11 C39 1.375(16)
N13 C44 1.335(16)
N13 C48 1.360(17)
N14 C46 1.364(16)
N14 C50 1.445(16)
N14 C49 1.476(17)
C26 C27 1.390(18)
C26 H26 0.9500
C27 C28 1.452(18)
C27 H27 0.9500
C28 C29 1.390(18)
C28 H28 0.9500
C29 C30 1.408(18)
C29 H29 0.9500
C30 C31 1.535(18)
C32 C33 1.426(17)
C32 C37 1.429(18)
C33 C34 1.403(19)
C33 H33 0.9500
C34 C35 1.351(18)
C34 H34 0.9500
C35 C36 1.424(19)
C35 H35 0.9500
C36 C37 1.430(18)
C36 H36A 0.9500
C38 C39 1.456(17)
C39 C40 1.376(18)
C40 C41 1.358(18)
C40 H40 0.9500
C41 C42 1.399(19)
C41 H41 0.9500
C42 C43 1.395(17)
C42 H4A 0.9500
C43 H43 0.9500
C44 C45 1.383(18)
C44 H44 0.9500
C45 C46 1.374(17)
C45 H45 0.9500
C46 C47 1.430(17)
C47 C48 1.356(18)
C47 H47 0.9500
C48 H48 0.9500
C49 H49A 0.9800
C49 H49B 0.9800
C49 H49C 0.9800
C50 H50A 0.9800
C50 H50B 0.9800
C50 H50C 0.9800
Mn3 N19 1.624(13)
Mn3 N16 1.940(13)
Mn3 N17 1.978(13)
Mn3 N18 2.093(12)
Mn3 N15 2.099(12)
Mn3 N20 2.143(12)
O7 C56 1.260(17)
O8 C63 1.294(17)
O9 N19 1.213(14)
N15 C51 1.340(18)
N15 C55 1.387(18)
N16 C56 1.335(17)
N16 C57 1.443(18)
N17 C63 1.306(17)
N17 C62 1.430(18)
N18 C68 1.337(17)
N18 C64 1.387(17)
N20 C69 1.337(17)
N20 C73 1.373(17)
N21 C71 1.368(15)
N21 C74 1.431(17)
N21 C75 1.461(17)
C51 C52 1.410(18)
C51 H51 0.9500
C52 C53 1.419(19)
C52 H52 0.9500
C53 C54 1.375(19)
C53 H53 0.9500
C54 C55 1.430(19)
C54 H54 0.9500
C55 C56 1.523(19)
C57 C58 1.41(2)
C57 C62 1.451(19)
C58 C59 1.43(2)
C58 H58 0.9500
C59 C60 1.40(2)
C59 H59 0.9500
C60 C61 1.40(2)
C60 H60 0.9500
C61 C62 1.45(2)
C61 H61 0.9500
C63 C64 1.486(19)
C64 C65 1.367(18)
C65 C66 1.39(2)
C65 H65 0.9500
C66 C67 1.404(19)
C66 H66 0.9500
C67 C68 1.370(18)
C67 H67 0.9500
C68 H68 0.9500
C69 C70 1.357(17)
C69 H69 0.9500
C70 C71 1.381(18)
C70 H70 0.9500
C71 C72 1.431(17)
C72 C73 1.374(17)
C72 H72 0.9500
C73 H73 0.9500
C74 H74A 0.9800
C74 H74B 0.9800
C74 H74C 0.9800
C75 H75A 0.9800
C75 H75B 0.9800
C75 H75C 0.9800
Mn4 N26 1.637(14)
Mn4 N24 1.947(12)
Mn4 N23 1.951(12)
Mn4 N22 2.040(12)
Mn4 N25 2.075(12)
Mn4 N27 2.126(13)
O10 C81 1.243(16)
O11 C88 1.263(17)
O12 N26 1.204(15)
N22 C80 1.336(17)
N22 C76 1.346(16)
N23 C81 1.342(16)
N23 C82 1.398(16)
N24 C88 1.337(17)
N24 C87 1.396(16)
N25 C93 1.305(17)
N25 C89 1.367(17)
N27 C98 1.308(17)
N27 C94 1.358(16)
N28 C96 1.331(17)
N28 C99 1.432(17)
N28 C100 1.473(17)
C76 C77 1.415(18)
C76 H76 0.9500
C77 C78 1.386(18)
C77 H77 0.9500
C78 C79 1.374(17)
C78 H78 0.9500
C79 C80 1.433(18)
C79 H79 0.9500
C80 C81 1.491(18)
C82 C83 1.398(17)
C82 C87 1.430(17)
C83 C84 1.404(18)
C83 H83 0.9500
C84 C85 1.372(18)
C84 H84 0.9500
C85 C86 1.416(18)
C85 H85 0.9500
C86 C87 1.425(18)
C86 H86 0.9500
C88 C89 1.474(18)
C89 C90 1.347(18)
C90 C91 1.395(18)
C90 H90 0.9500
C91 C92 1.411(18)
C91 H91 0.9500
C92 C93 1.387(18)
C92 H92 0.9500
C93 H93 0.9500
C94 C95 1.369(18)
C94 H94 0.9500
C95 C96 1.411(18)
C95 H95 0.9500
C96 C97 1.393(17)
C97 C98 1.361(18)
C97 H97 0.9500
C98 H98 0.9500
C99 H99A 0.9800
C99 H99B 0.9800
C99 H99C 0.9800
C100 H10B 0.9800
C100 H10C 0.9800
C100 H10D 0.9800
Mn5 N33 1.624(14)
Mn5 N30 1.934(12)
Mn5 N31 1.950(12)
Mn5 N32 2.043(12)
Mn5 N29 2.061(13)
Mn5 N34 2.119(13)
O13 C106 1.217(15)
O14 C113 1.277(16)
O15 N33 1.205(15)
N29 C101 1.298(16)
N29 C105 1.363(17)
N30 C106 1.334(16)
N30 C107 1.438(16)
N31 C113 1.350(17)
N31 C112 1.379(16)
N32 C118 1.316(16)
N32 C114 1.369(17)
N34 C119 1.327(17)
N34 C123 1.370(16)
N35 C121 1.354(16)
N35 C125 1.443(16)
N35 C124 1.456(16)
C101 C102 1.419(18)
C101 H101 0.9500
C102 C103 1.397(17)
C102 H102 0.9500
C103 C104 1.388(17)
C103 H103 0.9500
C104 C105 1.393(17)
C104 H104 0.9500
C105 C106 1.528(17)
C107 C108 1.408(18)
C107 C112 1.419(18)
C108 C109 1.450(19)
C108 H108 0.9500
C109 C110 1.357(18)
C109 H109 0.9500
C110 C111 1.393(18)
C110 H110 0.9500
C111 C112 1.406(18)
C111 H111 0.9500
C113 C114 1.493(17)
C114 C115 1.377(18)
C115 C116 1.407(18)
C115 H115 0.9500
C116 C117 1.425(19)
C116 H116 0.9500
C117 C118 1.374(18)
C117 H117 0.9500
C118 H118 0.9500
C119 C120 1.376(18)
C119 H119 0.9500
C120 C121 1.414(17)
C120 H120 0.9500
C121 C122 1.399(17)
C122 C123 1.360(18)
C122 H122 0.9500
C123 H123 0.9500
C124 H12D 0.9800
C124 H12E 0.9800
C124 H12F 0.9800
C125 H12G 0.9800
C125 H12H 0.9800
C125 H12I 0.9800
Mn6 N40 1.629(11)
Mn6 N38 1.930(12)
Mn6 N37 1.950(12)
Mn6 N36 2.056(12)
Mn6 N39 2.062(13)
Mn6 N41 2.127(11)
O16 C131 1.229(16)
O17 C138 1.290(16)
O18 N40 1.190(12)
N36 C126 1.345(18)
N36 C130 1.351(17)
N37 C131 1.308(17)
N37 C132 1.390(16)
N38 C138 1.329(17)
N38 C137 1.436(17)
N39 C143 1.331(17)
N39 C139 1.343(16)
N41 C148 1.354(17)
N41 C144 1.355(16)
N42 C146 1.355(17)
N42 C150 1.459(17)
N42 C149 1.475(17)
C126 C127 1.414(18)
C126 H126 0.9500
C127 C128 1.41(2)
C127 H127 0.9500
C128 C129 1.403(19)
C128 H128 0.9500
C129 C130 1.437(18)
C129 H129 0.9500
C130 C131 1.526(18)
C132 C133 1.366(17)
C132 C137 1.432(17)
C133 C134 1.417(18)
C133 H133 0.9500
C134 C135 1.434(18)
C134 H134 0.9500
C135 C136 1.397(19)
C135 H135 0.9500
C136 C137 1.424(18)
C136 H136 0.9500
C138 C139 1.517(19)
C139 C140 1.389(18)
C140 C141 1.38(2)
C140 H140 0.9500
C141 C142 1.417(19)
C141 H141 0.9500
C142 C143 1.353(19)
C142 H142 0.9500
C143 H143 0.9500
C144 C145 1.388(17)
C144 H144 0.9500
C145 C146 1.395(18)
C145 H145 0.9500
C146 C147 1.383(19)
C147 C148 1.374(17)
C147 H147 0.9500
C148 H148 0.9500
C149 H14J 0.9800
C149 H14K 0.9800
C149 H14L 0.9800
C150 H15B 0.9800
C150 H15C 0.9800
C150 H15D 0.9800
Mn7 N47 1.679(12)
Mn7 N45 1.952(13)
Mn7 N44 1.997(13)
Mn7 N46 2.076(12)
Mn7 N43 2.078(12)
Mn7 N48 2.135(11)
O19 C156 1.222(16)
O20 C163 1.259(16)
O21 N47 1.165(13)
N43 C151 1.347(17)
N43 C155 1.383(16)
N44 C156 1.328(17)
N44 C157 1.417(17)
N45 C163 1.346(16)
N45 C162 1.429(16)
N46 C168 1.361(17)
N46 C164 1.395(17)
N48 C173 1.345(16)
N48 C169 1.375(17)
N49 C171 1.378(16)
N49 C175 1.459(16)
N49 C174 1.464(16)
C151 C152 1.359(18)
C151 H151 0.9500
C152 C153 1.391(19)
C152 H152 0.9500
C153 C154 1.370(19)
C153 H153 0.9500
C154 C155 1.394(18)
C154 H154 0.9500
C155 C156 1.537(19)
C157 C162 1.418(17)
C157 C158 1.434(18)
C158 C159 1.425(19)
C158 H158 0.9500
C159 C160 1.400(18)
C159 H159 0.9500
C160 C161 1.388(19)
C160 H160 0.9500
C161 C162 1.420(18)
C161 H161 0.9500
C163 C164 1.502(18)
C164 C165 1.414(18)
C165 C166 1.36(2)
C165 H165 0.9500
C166 C167 1.358(19)
C166 H166 0.9500
C167 C168 1.396(18)
C167 H167 0.9500
C168 H168 0.9500
C169 C170 1.345(17)
C169 H169 0.9500
C170 C171 1.400(19)
C170 H170 0.9500
C171 C172 1.383(18)
C172 C173 1.351(16)
C172 H172 0.9500
C173 H173 0.9500
C174 H174 0.9800
C174 H17F 0.9800
C174 H17G 0.9800
C175 H17H 0.9800
C175 H17I 0.9800
C175 H17J 0.9800
Mn8 N54 1.611(12)
Mn8 N52 1.951(12)
Mn8 N51 1.957(12)
Mn8 N50 2.056(13)
Mn8 N53 2.062(12)
Mn8 N55 2.108(11)
O22 C181 1.249(16)
O23 C188 1.267(17)
O24 N54 1.215(14)
N50 C176 1.330(17)
N50 C180 1.361(17)
N51 C181 1.350(17)
N51 C182 1.428(16)
N52 C188 1.311(17)
N52 C187 1.424(17)
N53 C193 1.318(17)
N53 C189 1.367(17)
N55 C198 1.338(16)
N55 C194 1.366(16)
N56 C196 1.357(16)
N56 C200 1.450(17)
N56 C199 1.474(17)
C176 C177 1.363(18)
C176 H176 0.9500
C177 C178 1.442(18)
C177 H177 0.9500
C178 C179 1.389(18)
C178 H178 0.9500
C179 C180 1.423(17)
C179 H179 0.9500
C180 C181 1.537(19)
C182 C183 1.419(17)
C182 C187 1.425(17)
C183 C184 1.392(19)
C183 H183 0.9500
C184 C185 1.386(18)
C184 H18D 0.9500
C185 C186 1.366(18)
C185 H185 0.9500
C186 C187 1.404(18)
C186 H186 0.9500
C188 C189 1.501(18)
C189 C190 1.334(18)
C190 C191 1.388(19)
C190 H190 0.9500
C191 C192 1.402(19)
C191 H191 0.9500
C192 C193 1.382(18)
C192 H192 0.9500
C193 H193 0.9500
C194 C195 1.363(17)
C194 H194 0.9500
C195 C196 1.407(18)
C195 H195 0.9500
C196 C197 1.398(18)
C197 C198 1.383(17)
C197 H197 0.9500
C198 H198 0.9500
C199 H19J 0.9800
C199 H19K 0.9800
C199 H19L 0.9800
C200 H20A 0.9800
C200 H20B 0.9800
C200 H20C 0.9800
O25 C201 1.4297
O25 H20D 0.9641
C201 C202 1.5153
C201 H20E 1.0990
C201 H20F 1.0990
C202 H20G 1.0939
C202 H20H 1.0928
C202 H20I 1.0927
O26 C203 1.4297
O26 H20J 0.8491
C203 C204 1.5153
C203 H20K 1.0991
C203 H20L 1.0990
C204 H20M 1.0940
C204 H20N 1.0927
C204 H20O 1.0928
O27 C205 1.4298
O27 H20P 0.8400
C205 C206 1.5153
C205 H20Q 1.0990
C205 H20R 1.0990
C206 H20S 1.0940
C206 H20T 1.0927
C206 H20U 1.0928
O28 C207 1.4297
O28 H20V 0.8521
C207 C208 1.5153
C207 H20W 1.0991
C207 H20X 1.0989
C208 H20Y 1.0940
C208 H21A 1.0928
C208 H21B 1.0928
O29 C209 1.4298
O29 H21C 0.8400
C209 C21F 1.3350
C209 H21D 0.9900
C209 H21E 0.9900
C21F H21G 0.9800
C21F H21H 0.9800
C21F H21I 0.9800
O30 C211 1.4297
O30 H21J 0.8505
C211 C212 1.5152
C211 H21K 1.0990
C211 H21L 1.0990
C212 H21M 1.0940
C212 H21N 1.0928
C212 H21O 1.0928
O31 C213 1.4297
O31 H21P 0.8497
C213 C214 1.5153
C213 H21Q 1.0990
C213 H21R 1.0991
C214 H21S 1.0939
C214 H21T 1.0928
C214 H21U 1.0928

loop_
_geom_hbond_atom_site_label_D
_geom_hbond_atom_site_label_H
_geom_hbond_atom_site_label_A
_geom_hbond_site_symmetry_A
_geom_hbond_distance_DH
_geom_hbond_distance_HA
_geom_hbond_distance_DA
_geom_hbond_angle_DHA
O25 H20D O22 1_545 0.96 1.88 2.751(15) 149.0
O26 H20J O8 2 0.85 1.84 2.686(17) 178.4
O27 H20P O16 1_565 0.84 1.93 2.739(18) 161.1
O28 H20V O23 . 0.85 1.89 2.747(19) 178.6
O29 H21C O20 . 0.84 1.93 2.709(17) 154.0
O30 H21J O7 2_565 0.85 1.90 2.75(2) 178.4
O31 H21P O13 . 0.85 2.04 2.887(17) 178.6
